data_4113200
loop_
_publ_author_name
'Eric J. Schelter'
'Andrey V. Prosvirin'
'Kim R. Dunbar'

_publ_section_title
;
 Molecular Cube of ReII and MnII That Exhibits Single-Molecule Magnetism
;
_journal_name_full 'Journal of the American Chemical Society'
_journal_page_first 15004
_journal_page_last 15005
_journal_paper_doi 10.1021/ja047088r
_journal_volume 126
_journal_year 2004
_chemical_formula_moiety 'C176 H156 Cl4 Mn4 N12 P12 Re4 6.0(C2 H3 N) 0.75(C2 H6 O) 1.0(C H4 O)'
_chemical_formula_sum 'C191.25 H179.25 Cl4 Mn4 N18 O1.75 P12 Re4'
_chemical_formula_weight 4235.78
_chemical_name_systematic
; 
 ? 
;
_space_group_IT_number 15
_symmetry_cell_setting monoclinic
_symmetry_space_group_name_Hall '-C 2yc'
_symmetry_space_group_name_H-M 'C 1 2/c 1'
_atom_sites_solution_hydrogens geom
_atom_sites_solution_primary direct
_atom_sites_solution_secondary difmap
_audit_creation_method SHELXL-97
_cell_angle_alpha 90.00
_cell_angle_beta 106.92(3)
_cell_angle_gamma 90.00
_cell_formula_units_Z 8
_cell_length_a 66.959(13)
_cell_length_b 18.977(4)
_cell_length_c 32.682(7)
_cell_measurement_reflns_used 5503
_cell_measurement_temperature 110(2)
_cell_measurement_theta_max 21.967
_cell_measurement_theta_min 2.386
_cell_volume 39731(16)
_computing_structure_refinement 'SHELXL-97 (Sheldrick, 1997)'
_computing_structure_solution 'SHELXS-97 (Sheldrick, 1990)'
_diffrn_ambient_temperature 110(2)
_diffrn_measured_fraction_theta_full 0.998
_diffrn_measured_fraction_theta_max 0.998
_diffrn_radiation_monochromator graphite
_diffrn_radiation_source 'fine-focus sealed tube'
_diffrn_radiation_type MoK\a
_diffrn_radiation_wavelength 0.71073
_diffrn_reflns_av_R_equivalents 0.1031
_diffrn_reflns_av_sigmaI/netI 0.1106
_diffrn_reflns_limit_h_max 67
_diffrn_reflns_limit_h_min -78
_diffrn_reflns_limit_k_max 22
_diffrn_reflns_limit_k_min -22
_diffrn_reflns_limit_l_max 38
_diffrn_reflns_limit_l_min -38
_diffrn_reflns_number 128711
_diffrn_reflns_theta_full 24.71
_diffrn_reflns_theta_max 24.71
_diffrn_reflns_theta_min 2.39
_exptl_absorpt_coefficient_mu 2.876
_exptl_absorpt_correction_T_max 0.6889
_exptl_absorpt_correction_T_min 0.3109
_exptl_absorpt_correction_type empirical
_exptl_crystal_colour red
_exptl_crystal_density_diffrn 1.416
_exptl_crystal_description block
_exptl_crystal_F_000 16918
_exptl_crystal_size_max 0.53
_exptl_crystal_size_mid 0.18
_exptl_crystal_size_min 0.14
_refine_diff_density_max 1.568
_refine_diff_density_min -1.327
_refine_diff_density_rms 0.157
_refine_ls_extinction_method none
_refine_ls_goodness_of_fit_ref 1.025
_refine_ls_hydrogen_treatment mixed
_refine_ls_matrix_type full
_refine_ls_number_parameters 2128
_refine_ls_number_reflns 33804
_refine_ls_number_restraints 49
_refine_ls_restrained_S_all 1.026
_refine_ls_R_factor_all 0.1150
_refine_ls_R_factor_gt 0.0651
_refine_ls_shift/su_max 1.217
_refine_ls_shift/su_mean 0.004
_refine_ls_structure_factor_coef Fsqd
_refine_ls_weighting_details 'calc w=1/[\s^2^(Fo^2^)+(0.0817P)^2^+117.3985P] where P=(Fo^2^+2Fc^2^)/3'
_refine_ls_weighting_scheme calc
_refine_ls_wR_factor_gt 0.1540
_refine_ls_wR_factor_ref 0.1765
_reflns_number_gt 21584
_reflns_number_total 33804
_reflns_threshold_expression >2sigma(I)
_cod_data_source_file ja047088rsi20040518_050338.cif
_cod_data_source_block d:\ejs\struct~1\ejs74r~1\092603\c2c
_cod_original_cell_volume 39730(14)
_cod_original_sg_symbol_H-M 'C 2/c'
_cod_database_code 4113200

loop_
_symmetry_equiv_pos_as_xyz
'x, y, z'
'-x, y, -z+1/2'
'x+1/2, y+1/2, z'
'-x+1/2, y+1/2, -z+1/2'
'-x, -y, -z'
'x, -y, z-1/2'
'-x+1/2, -y+1/2, -z'
'x+1/2, -y+1/2, z-1/2'

loop_
_atom_site_label
_atom_site_type_symbol
_atom_site_fract_x
_atom_site_fract_y
_atom_site_fract_z
_atom_site_U_iso_or_equiv
_atom_site_adp_type
_atom_site_occupancy
_atom_site_symmetry_multiplicity
_atom_site_calc_flag
_atom_site_refinement_flags
_atom_site_disorder_assembly
_atom_site_disorder_group
Re1 Re 0.091790(6) 0.02488(2) 0.141566(11) 0.03132(12) Uani 1 1 d . . .
Re2 Re 0.193747(6) -0.20576(2) 0.205943(12) 0.03443(12) Uani 1 1 d . . .
Re4 Re 0.110750(7) -0.25660(2) 0.327675(12) 0.03780(13) Uani 1 1 d . . .
Re3 Re 0.088226(7) -0.38431(2) 0.084313(12) 0.03652(12) Uani 1 1 d . . .
Mn3 Mn 0.15027(2) -0.04781(9) 0.28085(4) 0.0367(4) Uani 1 1 d . . .
Mn2 Mn 0.05831(2) -0.21014(9) 0.17603(5) 0.0365(4) Uani 1 1 d . . .
Mn4 Mn 0.13032(3) -0.15833(9) 0.07043(5) 0.0387(4) Uani 1 1 d . . .
Mn1 Mn 0.14561(3) -0.40977(10) 0.23320(5) 0.0449(4) Uani 1 1 d . . .
P4 P 0.21336(4) -0.10681(16) 0.19110(8) 0.0370(7) Uani 1 1 d . . .
P3 P 0.07166(5) 0.10566(16) 0.17102(8) 0.0379(7) Uani 1 1 d . . .
P2 P 0.06437(4) 0.04255(15) 0.07508(8) 0.0334(6) Uani 1 1 d . C .
P8 P 0.07027(5) -0.48772(15) 0.09707(8) 0.0385(7) Uani 1 1 d . . .
P5 P 0.21384(5) -0.27710(17) 0.17056(9) 0.0415(7) Uani 1 1 d . . .
P1 P 0.10901(4) 0.12844(15) 0.12477(8) 0.0327(6) Uani 1 1 d . . .
P10 P 0.09397(4) -0.17489(17) 0.36322(8) 0.0406(7) Uani 1 1 d . . .
P9 P 0.06061(5) -0.37379(16) 0.01852(8) 0.0421(7) Uani 1 1 d . . .
P6 P 0.22184(4) -0.22405(16) 0.27133(8) 0.0372(7) Uani 1 1 d . . .
P12 P 0.13636(4) -0.27925(17) 0.39514(8) 0.0395(7) Uani 1 1 d . . .
P7 P 0.10571(5) -0.45870(15) 0.04616(8) 0.0378(7) Uani 1 1 d . . .
P11 P 0.09020(5) -0.34599(19) 0.34848(9) 0.0541(9) Uani 1 1 d . . .
Cl3 Cl 0.16717(5) 0.03449(19) 0.33147(10) 0.0653(9) Uani 1 1 d . . .
Cl2 Cl 0.02336(5) -0.2133(2) 0.16863(13) 0.0782(11) Uani 1 1 d . . .
C211 C 0.1060(2) 0.0227(6) 0.3226(4) 0.058(4) Uani 1 1 d . . .
H211 H 0.1062 0.0435 0.2962 0.070 Uiso 1 1 calc R . .
C210 C 0.10067(17) -0.0479(7) 0.3242(3) 0.048(3) Uani 1 1 d . . .
H210 H 0.0966 -0.0744 0.2984 0.058 Uiso 1 1 calc R . .
C6 C 0.16962(16) -0.1980(5) 0.1499(3) 0.034(2) Uiso 1 1 d . . .
C2 C 0.11327(16) 0.0051(5) 0.2005(3) 0.031(2) Uiso 1 1 d . . .
C9 C 0.11200(17) -0.3938(5) 0.1399(3) 0.038(3) Uani 1 1 d . . .
C190 C 0.08730(17) -0.6019(6) 0.1548(3) 0.044(3) Uani 1 1 d . . .
H190 H 0.0854 -0.6314 0.1305 0.052 Uiso 1 1 calc R . .
C3 C 0.10995(17) -0.0402(5) 0.1164(3) 0.034(2) Uani 1 1 d . . .
C203 C 0.0647(2) -0.3336(7) -0.0294(3) 0.054(3) Uani 1 1 d . . .
C213 C 0.11122(19) 0.0314(7) 0.3985(3) 0.055(3) Uani 1 1 d . . .
H213 H 0.1150 0.0589 0.4239 0.066 Uiso 1 1 calc R . .
N11 N 0.13958(14) -0.1383(5) 0.3024(3) 0.041(2) Uani 1 1 d . . .
C5 C 0.17691(16) -0.1372(6) 0.2322(3) 0.036(3) Uani 1 1 d . . .
C10 C 0.12292(18) -0.3261(6) 0.2921(3) 0.041(3) Uani 1 1 d . . .
C4 C 0.17654(17) -0.2856(6) 0.2224(3) 0.040(3) Uani 1 1 d . . .
N3 N 0.11972(14) -0.0788(5) 0.1028(2) 0.040(2) Uani 1 1 d . . .
C137 C 0.21736(16) -0.0291(6) 0.2257(3) 0.039(3) Uani 1 1 d . . .
C197 C 0.03725(19) -0.3235(6) 0.0190(3) 0.047(3) Uani 1 1 d . . .
C8 C 0.10184(18) -0.2917(7) 0.0740(3) 0.042(3) Uani 1 1 d . . .
C52 C 0.10021(17) -0.1972(6) 0.4205(3) 0.041(3) Uani 1 1 d . . .
H52A H 0.1136 -0.1744 0.4356 0.049 Uiso 1 1 calc R . .
H52B H 0.0893 -0.1764 0.4317 0.049 Uiso 1 1 calc R . .
C11 C 0.12919(17) -0.1806(6) 0.3127(3) 0.039(3) Uani 1 1 d . . .
N5 N 0.16702(13) -0.0968(5) 0.2442(3) 0.040(2) Uani 1 1 d . . .
N1 N 0.07057(14) -0.1193(5) 0.1578(3) 0.048(2) Uani 1 1 d . . .
C32 C 0.23982(16) -0.1330(6) 0.1916(3) 0.043(3) Uani 1 1 d . . .
H32A H 0.2396 -0.1434 0.1618 0.052 Uiso 1 1 calc R . .
H32B H 0.2491 -0.0920 0.2012 0.052 Uiso 1 1 calc R . .
C239 C 0.15430(17) -0.2096(6) 0.4233(3) 0.043(3) Uani 1 1 d . . .
N2 N 0.12474(13) -0.0110(5) 0.2328(2) 0.039(2) Uani 1 1 d . . .
C161 C 0.22797(16) -0.3142(6) 0.2940(3) 0.038(3) Uani 1 1 d . . .
C143 C 0.20202(17) -0.0619(6) 0.1400(3) 0.042(3) Uani 1 1 d . . .
C44 C 0.04986(17) -0.4604(6) -0.0009(3) 0.046(3) Uani 1 1 d . . .
H44A H 0.0385 -0.4712 0.0117 0.055 Uiso 1 1 calc R . .
H44B H 0.0436 -0.4574 -0.0323 0.055 Uiso 1 1 calc R . .
C101 C 0.13252(17) 0.1572(6) 0.1652(3) 0.038(3) Uani 1 1 d . . .
C7 C 0.07495(18) -0.3224(6) 0.1200(3) 0.048(3) Uani 1 1 d . . .
C150 C 0.19900(17) -0.2147(6) 0.0886(3) 0.047(3) Uani 1 1 d . . .
H150 H 0.1903 -0.1866 0.1005 0.056 Uiso 1 1 calc R . .
C215 C 0.06558(17) -0.1653(6) 0.3462(4) 0.049(3) Uani 1 1 d . . .
N6 N 0.15522(13) -0.1932(5) 0.1196(3) 0.044(2) Uani 1 1 d . . .
C113 C 0.06576(15) -0.0082(6) 0.0287(3) 0.033(2) Uani 1 1 d . . .
C1 C 0.07802(17) -0.0657(6) 0.1527(3) 0.040(3) Uani 1 1 d . . .
N7 N 0.06855(15) -0.2854(5) 0.1420(3) 0.050(3) Uani 1 1 d . . .
C184 C 0.13367(17) -0.5719(6) 0.0505(3) 0.043(3) Uani 1 1 d . . .
H184 H 0.1317 -0.5629 0.0210 0.052 Uiso 1 1 calc R . .
C115 C 0.07182(18) -0.1212(6) 0.0003(3) 0.050(3) Uani 1 1 d . . .
H115 H 0.0751 -0.1699 0.0045 0.060 Uiso 1 1 calc R . .
C244 C 0.17104(17) -0.2261(7) 0.4593(3) 0.052(3) Uani 1 1 d . . .
H244 H 0.1728 -0.2732 0.4695 0.063 Uiso 1 1 calc R . .
C144 C 0.18141(18) -0.0391(6) 0.1310(3) 0.048(3) Uani 1 1 d . . .
H144 H 0.1740 -0.0464 0.1514 0.058 Uiso 1 1 calc R . .
C148 C 0.21306(18) -0.0488(6) 0.1103(3) 0.046(3) Uani 1 1 d . . .
H148 H 0.2272 -0.0630 0.1158 0.055 Uiso 1 1 calc R . .
C205 C 0.0882(2) -0.2768(6) -0.0647(3) 0.054(3) Uani 1 1 d . . .
H205 H 0.1019 -0.2615 -0.0635 0.064 Uiso 1 1 calc R . .
N10 N 0.12959(16) -0.3616(5) 0.2711(3) 0.053(3) Uani 1 1 d . . .
C142 C 0.22343(16) 0.0354(6) 0.2119(3) 0.042(3) Uani 1 1 d . . .
H142 H 0.2268 0.0370 0.1856 0.051 Uiso 1 1 calc R . .
N8 N 0.10941(15) -0.2382(5) 0.0693(3) 0.045(2) Uani 1 1 d . . .
N9 N 0.12533(15) -0.3963(5) 0.1715(3) 0.046(2) Uani 1 1 d . . .
C140 C 0.21983(16) 0.0957(6) 0.2734(3) 0.044(3) Uani 1 1 d . . .
H140 H 0.2202 0.1383 0.2888 0.052 Uiso 1 1 calc R . .
C54 C 0.12383(16) -0.3084(6) 0.4362(3) 0.045(3) Uani 1 1 d . . .
H54A H 0.1226 -0.3604 0.4350 0.054 Uiso 1 1 calc R . .
H54B H 0.1332 -0.2958 0.4648 0.054 Uiso 1 1 calc R . .
C191 C 0.04325(17) -0.4824(6) 0.0984(3) 0.041(3) Uani 1 1 d . . .
C214 C 0.10585(17) -0.0384(7) 0.4002(3) 0.050(3) Uani 1 1 d . . .
H214 H 0.1053 -0.0580 0.4266 0.060 Uiso 1 1 calc R . .
C103 C 0.16624(19) 0.1206(7) 0.2126(4) 0.059(4) Uani 1 1 d . . .
H103 H 0.1763 0.0848 0.2231 0.071 Uiso 1 1 calc R . .
C216 C 0.05257(18) -0.1963(9) 0.3084(4) 0.075(5) Uani 1 1 d . . .
H216 H 0.0586 -0.2267 0.2922 0.090 Uiso 1 1 calc R . .
C33 C 0.24191(16) -0.2687(6) 0.1976(3) 0.042(3) Uani 1 1 d . . .
H33A H 0.2459 -0.3065 0.2193 0.050 Uiso 1 1 calc R . .
H33B H 0.2495 -0.2776 0.1762 0.050 Uiso 1 1 calc R . .
C240 C 0.15164(16) -0.1414(6) 0.4099(3) 0.041(3) Uani 1 1 d . . .
H240 H 0.1401 -0.1284 0.3864 0.049 Uiso 1 1 calc R . .
C243 C 0.1847(2) -0.1754(8) 0.4796(4) 0.060(4) Uani 1 1 d . . .
H243 H 0.1960 -0.1877 0.5039 0.072 Uiso 1 1 calc R . .
C121 C 0.0107(2) -0.0375(7) 0.0943(4) 0.062(4) Uani 1 1 d . . .
H121 H 0.0075 -0.0738 0.1115 0.075 Uiso 1 1 calc R A 2
C51 C 0.10195(18) -0.2772(6) 0.4318(3) 0.045(3) Uani 1 1 d . . .
C192 C 0.0337(2) -0.4205(7) 0.1036(4) 0.058(3) Uani 1 1 d . . .
H192 H 0.0411 -0.3776 0.1044 0.070 Uiso 1 1 calc R . .
C125 C 0.05169(19) 0.0645(7) 0.1919(4) 0.051(3) Uani 1 1 d . . .
C34 C 0.24692(14) -0.1917(6) 0.2650(3) 0.036(3) Uani 1 1 d . . .
H34A H 0.2485 -0.1416 0.2737 0.043 Uiso 1 1 calc R . .
H34B H 0.2584 -0.2181 0.2852 0.043 Uiso 1 1 calc R . .
C235 C 0.1817(2) -0.3866(8) 0.3615(4) 0.066(4) Uani 1 1 d . . .
H235 H 0.1892 -0.3799 0.3412 0.079 Uiso 1 1 calc R . .
C118 C 0.06307(17) 0.0193(6) -0.0118(3) 0.045(3) Uani 1 1 d . . .
H118 H 0.0601 0.0681 -0.0164 0.054 Uiso 1 1 calc R . .
C114 C 0.07019(16) -0.0797(6) 0.0346(3) 0.043(3) Uani 1 1 d . . .
H114 H 0.0721 -0.1005 0.0619 0.052 Uiso 1 1 calc R . .
C151 C 0.1977(2) -0.2069(7) 0.0457(4) 0.055(3) Uani 1 1 d . . .
H151 H 0.1884 -0.1736 0.0284 0.066 Uiso 1 1 calc R . .
C173 C 0.12483(17) -0.4170(6) 0.0232(3) 0.040(3) Uani 1 1 d . . .
C149 C 0.2124(2) -0.2618(7) 0.1140(4) 0.055(3) Uani 1 1 d . . .
C102 C 0.14769(18) 0.1065(6) 0.1819(3) 0.049(3) Uani 1 1 d . . .
H102 H 0.1451 0.0595 0.1715 0.058 Uiso 1 1 calc R . .
C41 C 0.06576(16) -0.5239(6) 0.0090(3) 0.041(3) Uani 1 1 d . . .
C163 C 0.21958(18) -0.4372(7) 0.2934(4) 0.053(3) Uani 1 1 d . . .
H163 H 0.2116 -0.4760 0.2790 0.063 Uiso 1 1 calc R . .
C185 C 0.08151(15) -0.5310(5) 0.1490(3) 0.033(2) Uani 1 1 d . . .
C23 C 0.06446(17) 0.1356(5) 0.0584(3) 0.039(3) Uani 1 1 d . . .
H23A H 0.0755 0.1415 0.0440 0.047 Uiso 1 1 calc R . .
H23B H 0.0509 0.1458 0.0370 0.047 Uiso 1 1 calc R . .
C42 C 0.08684(16) -0.5038(6) 0.0008(3) 0.044(3) Uani 1 1 d . . .
H42A H 0.0839 -0.4727 -0.0246 0.053 Uiso 1 1 calc R . .
H42B H 0.0934 -0.5472 -0.0060 0.053 Uiso 1 1 calc R . .
C199 C 0.0240(3) -0.2137(8) 0.0386(4) 0.073(5) Uani 1 1 d . . .
H199 H 0.0264 -0.1682 0.0512 0.088 Uiso 1 1 calc R . .
C242 C 0.18258(19) -0.1077(8) 0.4658(3) 0.055(3) Uani 1 1 d . . .
H242 H 0.1924 -0.0731 0.4801 0.066 Uiso 1 1 calc R . .
C21 C 0.06804(17) 0.1905(6) 0.0945(3) 0.038(3) Uani 1 1 d . . .
C183 C 0.14736(19) -0.6243(7) 0.0711(4) 0.060(3) Uani 1 1 d . . .
H183 H 0.1544 -0.6520 0.0554 0.072 Uiso 1 1 calc R . .
C53 C 0.08513(17) -0.3231(7) 0.3996(3) 0.051(3) Uani 1 1 d . . .
H53A H 0.0716 -0.2978 0.3929 0.061 Uiso 1 1 calc R . .
H53B H 0.0835 -0.3675 0.4142 0.061 Uiso 1 1 calc R . .
C141 C 0.22466(18) 0.0958(7) 0.2351(3) 0.054(3) Uani 1 1 d . . .
H141 H 0.2289 0.1385 0.2249 0.064 Uiso 1 1 calc R . .
C30 C 0.27327(17) -0.1921(7) 0.2260(4) 0.055(3) Uani 1 1 d . . .
H30A H 0.2803 -0.2337 0.2415 0.082 Uiso 1 1 calc R . .
H30B H 0.2788 -0.1496 0.2425 0.082 Uiso 1 1 calc R . .
H30C H 0.2758 -0.1896 0.1980 0.082 Uiso 1 1 calc R . .
C31 C 0.24976(16) -0.1977(6) 0.2200(3) 0.038(3) Uani 1 1 d . . .
C204 C 0.0842(2) -0.3091(6) -0.0293(3) 0.051(3) Uani 1 1 d . . .
H204 H 0.0955 -0.3145 -0.0040 0.062 Uiso 1 1 calc R . .
C175 C 0.15497(18) -0.3407(7) 0.0365(4) 0.054(3) Uani 1 1 d . . .
H175 H 0.1652 -0.3120 0.0555 0.065 Uiso 1 1 calc R . .
C131 C 0.08441(18) 0.1611(5) 0.2174(3) 0.040(3) Uani 1 1 d . . .
C178 C 0.12605(19) -0.4280(6) -0.0180(3) 0.049(3) Uani 1 1 d . . .
H178 H 0.1164 -0.4586 -0.0367 0.059 Uiso 1 1 calc R . .
C188 C 0.0986(2) -0.5873(7) 0.2308(4) 0.059(4) Uani 1 1 d . . .
H188 H 0.1044 -0.6059 0.2588 0.071 Uiso 1 1 calc R . .
C167 C 0.22039(15) -0.1810(6) 0.3206(3) 0.041(3) Uani 1 1 d . . .
C152 C 0.2096(3) -0.2465(10) 0.0295(4) 0.106(7) Uani 1 1 d . . .
H152 H 0.2102 -0.2371 0.0013 0.127 Uiso 1 1 calc R . .
C155 C 0.20872(18) -0.3722(6) 0.1679(3) 0.043(3) Uani 1 1 d . . .
C116 C 0.06872(19) -0.0922(7) -0.0391(4) 0.057(3) Uani 1 1 d . . .
H116 H 0.0694 -0.1211 -0.0624 0.069 Uiso 1 1 calc R . .
C182 C 0.15079(19) -0.6363(6) 0.1135(4) 0.054(3) Uani 1 1 d . . .
H182 H 0.1606 -0.6713 0.1274 0.065 Uiso 1 1 calc R . .
C20 C 0.05700(18) 0.2589(5) 0.0739(3) 0.047(3) Uani 1 1 d . . .
H20A H 0.0625 0.2733 0.0505 0.070 Uiso 1 1 calc R . .
H20B H 0.0595 0.2963 0.0955 0.070 Uiso 1 1 calc R . .
H20C H 0.0420 0.2503 0.0626 0.070 Uiso 1 1 calc R . .
C179 C 0.12289(16) -0.5327(6) 0.0729(3) 0.042(3) Uani 1 1 d . . .
C119 C 0.03715(17) 0.0266(6) 0.0729(3) 0.043(3) Uani 1 1 d . . .
C227 C 0.0993(3) -0.4369(7) 0.3583(4) 0.066(4) Uani 1 1 d . . .
C166 C 0.24349(18) -0.3219(7) 0.3338(3) 0.052(3) Uani 1 1 d . . .
H166 H 0.2517 -0.2830 0.3476 0.063 Uiso 1 1 calc R . .
C233 C 0.15523(18) -0.3455(6) 0.3947(3) 0.048(3) Uani 1 1 d . . .
C162 C 0.21646(16) -0.3724(6) 0.2747(3) 0.043(3) Uani 1 1 d . . .
H162 H 0.2062 -0.3669 0.2479 0.052 Uiso 1 1 calc R . .
C186 C 0.08413(18) -0.4893(6) 0.1846(3) 0.046(3) Uani 1 1 d . . .
H186 H 0.0799 -0.4413 0.1815 0.055 Uiso 1 1 calc R . .
C133 C 0.1146(2) 0.1999(7) 0.2739(3) 0.055(3) Uani 1 1 d . . .
H133 H 0.1292 0.1979 0.2875 0.067 Uiso 1 1 calc R . .
C193 C 0.0136(2) -0.4178(9) 0.1078(5) 0.083(5) Uani 1 1 d . . .
H193 H 0.0079 -0.3737 0.1122 0.099 Uiso 1 1 calc R . .
C206 C 0.0725(3) -0.2679(9) -0.0997(5) 0.094(6) Uani 1 1 d . . .
H206 H 0.0749 -0.2454 -0.1239 0.113 Uiso 1 1 calc R . .
C132 C 0.10591(19) 0.1583(6) 0.2376(3) 0.043(3) Uani 1 1 d . . .
H132 H 0.1146 0.1284 0.2268 0.052 Uiso 1 1 calc R . .
C160 C 0.2244(2) -0.4224(7) 0.1786(4) 0.062(4) Uani 1 1 d . . .
H160 H 0.2386 -0.4084 0.1878 0.075 Uiso 1 1 calc R . .
C139 C 0.21432(16) 0.0310(6) 0.2896(4) 0.048(3) Uani 1 1 d . . .
H139 H 0.2116 0.0296 0.3165 0.058 Uiso 1 1 calc R . .
N4 N 0.16627(15) -0.3282(5) 0.2316(3) 0.048(2) Uani 1 1 d . . .
C24 C 0.05775(17) 0.1700(6) 0.1308(3) 0.046(3) Uani 1 1 d . . .
H24A H 0.0436 0.1512 0.1168 0.055 Uiso 1 1 calc R . .
H24B H 0.0560 0.2137 0.1459 0.055 Uiso 1 1 calc R . .
C120 C 0.03124(18) -0.0231(7) 0.0963(4) 0.056(3) Uani 1 1 d . C .
H120 H 0.0419 -0.0501 0.1155 0.068 Uiso 1 1 calc R . .
C198 C 0.0403(2) -0.2578(6) 0.0373(3) 0.051(3) Uani 1 1 d . . .
H198 H 0.0542 -0.2418 0.0496 0.061 Uiso 1 1 calc R . .
C145 C 0.17173(19) -0.0061(6) 0.0929(3) 0.051(3) Uani 1 1 d . . .
H145 H 0.1576 0.0080 0.0869 0.061 Uiso 1 1 calc R . .
C187 C 0.09293(19) -0.5173(6) 0.2250(3) 0.052(3) Uani 1 1 d . . .
H187 H 0.0951 -0.4876 0.2493 0.063 Uiso 1 1 calc R . .
C40 C 0.05564(17) -0.5828(6) -0.0228(3) 0.044(3) Uani 1 1 d . . .
H40A H 0.0647 -0.6243 -0.0175 0.066 Uiso 1 1 calc R . .
H40B H 0.0537 -0.5661 -0.0521 0.066 Uiso 1 1 calc R . .
H40C H 0.0421 -0.5953 -0.0192 0.066 Uiso 1 1 calc R . .
C181 C 0.14056(18) -0.5995(6) 0.1361(4) 0.049(3) Uani 1 1 d . . .
H181 H 0.1431 -0.6086 0.1658 0.059 Uiso 1 1 calc R . .
C221 C 0.0644(2) -0.3659(7) 0.3118(4) 0.078(5) Uani 1 1 d D . .
C212 C 0.11111(19) 0.0619(7) 0.3595(3) 0.058(3) Uani 1 1 d . . .
H212 H 0.1146 0.1102 0.3585 0.070 Uiso 1 1 calc R . .
C177 C 0.1410(2) -0.3952(7) -0.0318(4) 0.067(4) Uani 1 1 d . . .
H177 H 0.1417 -0.4024 -0.0602 0.080 Uiso 1 1 calc R . .
C220 C 0.05636(19) -0.1204(7) 0.3670(4) 0.064(4) Uani 1 1 d . . .
H220 H 0.0645 -0.0978 0.3923 0.077 Uiso 1 1 calc R . .
C138 C 0.21298(15) -0.0301(6) 0.2651(3) 0.038(3) Uani 1 1 d . . .
H138 H 0.2090 -0.0732 0.2753 0.046 Uiso 1 1 calc R . .
C147 C 0.2024(2) -0.0136(7) 0.0716(3) 0.059(4) Uani 1 1 d . . .
H147 H 0.2096 -0.0039 0.0511 0.071 Uiso 1 1 calc R . .
C105 C 0.1551(2) 0.2416(7) 0.2123(4) 0.059(4) Uani 1 1 d . . .
H105 H 0.1576 0.2883 0.2231 0.071 Uiso 1 1 calc R . .
C171 C 0.2336(2) -0.1135(9) 0.3847(4) 0.085(5) Uani 1 1 d . . .
H171 H 0.2446 -0.0877 0.4037 0.103 Uiso 1 1 calc R . .
C172 C 0.23654(18) -0.1452(7) 0.3484(3) 0.053(3) Uani 1 1 d . . .
H172 H 0.2497 -0.1419 0.3429 0.063 Uiso 1 1 calc R . .
C209 C 0.10116(17) -0.0812(6) 0.3633(3) 0.043(3) Uani 1 1 d . . .
C237 C 0.1745(2) -0.4556(8) 0.4169(5) 0.080(5) Uani 1 1 d . . .
H237 H 0.1774 -0.4955 0.4352 0.096 Uiso 1 1 calc R . .
C180 C 0.12604(16) -0.5474(6) 0.1163(3) 0.041(3) Uani 1 1 d . . .
H180 H 0.1185 -0.5225 0.1322 0.050 Uiso 1 1 calc R . .
C106 C 0.13673(18) 0.2251(6) 0.1808(3) 0.047(3) Uani 1 1 d . . .
H106 H 0.1268 0.2613 0.1698 0.056 Uiso 1 1 calc R . .
C174 C 0.13942(18) -0.3728(6) 0.0505(3) 0.047(3) Uani 1 1 d . . .
H174 H 0.1387 -0.3644 0.0787 0.056 Uiso 1 1 calc R . .
C176 C 0.1556(2) -0.3504(7) -0.0038(4) 0.070(4) Uani 1 1 d . . .
H176 H 0.1659 -0.3269 -0.0135 0.084 Uiso 1 1 calc R . .
C22 C 0.09186(16) 0.2059(6) 0.1149(3) 0.039(3) Uani 1 1 d . . .
H22A H 0.0937 0.2306 0.1424 0.047 Uiso 1 1 calc R . .
H22B H 0.0965 0.2384 0.0958 0.047 Uiso 1 1 calc R . .
C170 C 0.2142(2) -0.1203(9) 0.3927(4) 0.091(6) Uani 1 1 d . . .
H170 H 0.2122 -0.1004 0.4179 0.109 Uiso 1 1 calc R . .
C117 C 0.0646(2) -0.0214(7) -0.0456(3) 0.058(4) Uani 1 1 d . . .
H117 H 0.0629 -0.0010 -0.0730 0.070 Uiso 1 1 calc R . .
C195 C 0.0114(2) -0.5404(8) 0.1007(5) 0.083(5) Uani 1 1 d . . .
H195 H 0.0036 -0.5827 0.0991 0.099 Uiso 1 1 calc R . .
C236 C 0.1851(2) -0.4450(9) 0.3866(5) 0.083(5) Uani 1 1 d . . .
H236 H 0.1949 -0.4792 0.3834 0.099 Uiso 1 1 calc R . .
C208 C 0.0491(2) -0.3212(10) -0.0662(4) 0.100(6) Uani 1 1 d . . .
H208 H 0.0351 -0.3338 -0.0676 0.120 Uiso 1 1 calc R . .
C104 C 0.1696(2) 0.1889(8) 0.2276(4) 0.071(4) Uani 1 1 d . . .
H104 H 0.1822 0.2000 0.2490 0.085 Uiso 1 1 calc R . .
C238 C 0.1596(2) -0.4068(7) 0.4199(4) 0.060(4) Uani 1 1 d . . .
H238 H 0.1519 -0.4151 0.4398 0.072 Uiso 1 1 calc R . .
C196 C 0.0315(2) -0.5438(7) 0.0980(4) 0.068(4) Uani 1 1 d . . .
H196 H 0.0375 -0.5885 0.0959 0.081 Uiso 1 1 calc R . .
C154 C 0.2235(3) -0.3055(11) 0.0953(5) 0.124(8) Uani 1 1 d . . .
H154 H 0.2328 -0.3393 0.1122 0.148 Uiso 1 1 calc R . .
C207 C 0.0530(3) -0.2908(11) -0.1016(5) 0.123(7) Uani 1 1 d . . .
H207 H 0.0420 -0.2859 -0.1274 0.148 Uiso 1 1 calc R . .
Cl4 Cl 0.13557(6) -0.12950(19) 0.00590(9) 0.0689(10) Uani 1 1 d . . .
Cl1 Cl 0.15935(6) -0.5200(2) 0.25232(12) 0.0815(11) Uani 1 1 d . . .
C107 C 0.11918(16) 0.1270(6) 0.0787(3) 0.039(3) Uani 1 1 d . . .
C109 C 0.12501(17) 0.0678(6) 0.0175(3) 0.039(3) Uani 1 1 d . . .
H109 H 0.1222 0.0292 -0.0019 0.047 Uiso 1 1 calc R . .
C43 C 0.06868(17) -0.5544(5) 0.0545(3) 0.038(3) Uani 1 1 d . . .
H43A H 0.0816 -0.5830 0.0626 0.046 Uiso 1 1 calc R . .
H43B H 0.0569 -0.5865 0.0534 0.046 Uiso 1 1 calc R . .
C112 C 0.13274(17) 0.1808(6) 0.0734(3) 0.045(3) Uani 1 1 d . . .
H112 H 0.1354 0.2209 0.0916 0.054 Uiso 1 1 calc R . .
C168 C 0.20138(18) -0.1872(6) 0.3298(3) 0.048(3) Uani 1 1 d . . .
H168 H 0.1904 -0.2141 0.3115 0.057 Uiso 1 1 calc R . .
C164 C 0.2342(2) -0.4480(7) 0.3333(4) 0.054(3) Uani 1 1 d . . .
H164 H 0.2358 -0.4927 0.3469 0.064 Uiso 1 1 calc R . .
C165 C 0.2462(2) -0.3902(7) 0.3523(3) 0.056(4) Uani 1 1 d . . .
H165 H 0.2567 -0.3970 0.3787 0.068 Uiso 1 1 calc R . .
C241 C 0.16643(19) -0.0894(7) 0.4316(3) 0.050(3) Uani 1 1 d . . .
H241 H 0.1649 -0.0419 0.4220 0.060 Uiso 1 1 calc R . .
C111 C 0.14216(18) 0.1739(7) 0.0409(3) 0.050(3) Uani 1 1 d . . .
H111 H 0.1518 0.2091 0.0381 0.060 Uiso 1 1 calc R . .
C110 C 0.13831(18) 0.1194(7) 0.0132(3) 0.051(3) Uani 1 1 d . . .
H110 H 0.1448 0.1172 -0.0090 0.062 Uiso 1 1 calc R . .
C50 C 0.09807(19) -0.2837(7) 0.4759(3) 0.057(4) Uani 1 1 d . . .
H50A H 0.1007 -0.3323 0.4862 0.086 Uiso 1 1 calc R . .
H50B H 0.0836 -0.2712 0.4733 0.086 Uiso 1 1 calc R . .
H50C H 0.1075 -0.2517 0.4962 0.086 Uiso 1 1 calc R . .
C189 C 0.09571(18) -0.6299(6) 0.1953(3) 0.053(3) Uani 1 1 d . . .
H189 H 0.0995 -0.6783 0.1987 0.064 Uiso 1 1 calc R . .
C135 C 0.0817(2) 0.2466(7) 0.2700(4) 0.069(4) Uani 1 1 d . . .
H135 H 0.0733 0.2781 0.2805 0.082 Uiso 1 1 calc R . .
C156 C 0.18751(19) -0.3932(6) 0.1542(3) 0.049(3) Uani 1 1 d . . .
H156 H 0.1768 -0.3587 0.1463 0.059 Uiso 1 1 calc R . .
C134 C 0.1025(2) 0.2431(6) 0.2901(4) 0.061(4) Uani 1 1 d . . .
H134 H 0.1085 0.2703 0.3150 0.073 Uiso 1 1 calc R . .
C136 C 0.0721(2) 0.2049(7) 0.2341(3) 0.057(3) Uani 1 1 d . . .
H136 H 0.0575 0.2067 0.2214 0.068 Uiso 1 1 calc R . .
C234 C 0.16725(18) -0.3367(7) 0.3656(3) 0.055(3) Uani 1 1 d . . .
H234 H 0.1653 -0.2954 0.3484 0.067 Uiso 1 1 calc R . .
C228 C 0.1159(3) -0.4612(7) 0.3467(4) 0.073(4) Uani 1 1 d . . .
H228 H 0.1243 -0.4293 0.3365 0.087 Uiso 1 1 calc R . .
C202 C 0.0171(2) -0.3467(7) 0.0015(4) 0.061(4) Uani 1 1 d . . .
H202 H 0.0147 -0.3924 -0.0109 0.073 Uiso 1 1 calc R . .
C218 C 0.0226(2) -0.1377(8) 0.3165(5) 0.071(4) Uani 1 1 d . . .
H218 H 0.0081 -0.1280 0.3067 0.085 Uiso 1 1 calc R . .
C126 C 0.0583(2) 0.0070(7) 0.2186(4) 0.068(4) Uani 1 1 d . . .
H126 H 0.0723 -0.0090 0.2249 0.081 Uiso 1 1 calc R . .
C159 C 0.2192(2) -0.4916(8) 0.1757(5) 0.076(4) Uani 1 1 d . . .
H159 H 0.2301 -0.5256 0.1827 0.091 Uiso 1 1 calc R . .
C146 C 0.1821(2) 0.0065(7) 0.0637(4) 0.059(4) Uani 1 1 d . . .
H146 H 0.1752 0.0294 0.0375 0.071 Uiso 1 1 calc R . .
C229 C 0.1207(3) -0.5343(9) 0.3497(4) 0.086(5) Uani 1 1 d . . .
H229 H 0.1321 -0.5511 0.3406 0.103 Uiso 1 1 calc R . .
C157 C 0.1825(2) -0.4638(7) 0.1522(4) 0.065(4) Uani 1 1 d . . .
H157 H 0.1682 -0.4778 0.1437 0.078 Uiso 1 1 calc R . .
C222 C 0.0635(2) -0.3749(6) 0.2691(4) 0.080(5) Uani 1 1 d D D .
H222 H 0.0750 -0.3857 0.2588 0.096 Uiso 1 1 calc R B 1
C219 C 0.0349(3) -0.1066(9) 0.3517(5) 0.091(5) Uani 1 1 d . . .
H219 H 0.0288 -0.0742 0.3668 0.109 Uiso 1 1 calc R . .
C217 C 0.0317(2) -0.1839(9) 0.2947(4) 0.076(5) Uani 1 1 d . . .
H217 H 0.0233 -0.2073 0.2700 0.091 Uiso 1 1 calc R . .
C194 C 0.0022(2) -0.4769(9) 0.1057(5) 0.077(4) Uani 1 1 d . . .
H194 H -0.0117 -0.4750 0.1076 0.093 Uiso 1 1 calc R . .
C169 C 0.1985(2) -0.1551(8) 0.3646(4) 0.072(4) Uani 1 1 d . . .
H169 H 0.1852 -0.1571 0.3694 0.087 Uiso 1 1 calc R . .
C201 C -0.0001(2) -0.3048(9) 0.0017(5) 0.081(5) Uani 1 1 d . . .
H201 H -0.0139 -0.3215 -0.0110 0.097 Uiso 1 1 calc R . .
N8S N 0.2936(3) -0.2101(9) 0.3496(5) 0.122(5) Uiso 1 1 d . . .
C130 C 0.0316(2) 0.0874(9) 0.1831(5) 0.086(5) Uani 1 1 d . . .
H130 H 0.0268 0.1275 0.1655 0.103 Uiso 1 1 calc R . .
C127 C 0.0445(3) -0.0270(9) 0.2360(5) 0.090(6) Uani 1 1 d . . .
H127 H 0.0493 -0.0658 0.2546 0.108 Uiso 1 1 calc R . .
C231 C 0.0931(4) -0.5584(9) 0.3781(5) 0.104(7) Uani 1 1 d . . .
H231 H 0.0856 -0.5907 0.3903 0.125 Uiso 1 1 calc R . .
C128 C 0.0254(3) -0.0078(10) 0.2278(6) 0.097(6) Uani 1 1 d . . .
H128 H 0.0164 -0.0332 0.2403 0.116 Uiso 1 1 calc R . .
C158 C 0.1983(3) -0.5153(8) 0.1628(5) 0.085(5) Uani 1 1 d . . .
H158 H 0.1950 -0.5641 0.1613 0.102 Uiso 1 1 calc R . .
C230 C 0.1092(4) -0.5810(10) 0.3656(4) 0.101(7) Uani 1 1 d . . .
H230 H 0.1127 -0.6296 0.3676 0.121 Uiso 1 1 calc R . .
C129 C 0.0177(3) 0.0468(12) 0.2022(6) 0.103(6) Uani 1 1 d . . .
H129 H 0.0034 0.0594 0.1963 0.124 Uiso 1 1 calc R . .
C15S C 0.2996(3) -0.2639(12) 0.3645(6) 0.113(6) Uiso 1 1 d . . .
C124 C 0.0212(2) 0.0597(15) 0.0438(7) 0.214(16) Uani 1 1 d . C 2
H124 H 0.0242 0.0898 0.0230 0.257 Uiso 1 1 calc R C 2
C153 C 0.2212(3) -0.3006(12) 0.0518(5) 0.137(9) Uani 1 1 d . . .
H153 H 0.2275 -0.3341 0.0379 0.164 Uiso 1 1 calc R . .
C23B C 0.0462(3) -0.4039(10) 0.2371(7) 0.042(6) Uani 0.50 1 d PD D 2
H23C H 0.0465 -0.4132 0.2087 0.051 Uiso 0.50 1 calc PR D 2
C123 C 0.0008(3) 0.0501(17) 0.0438(9) 0.30(3) Uani 1 1 d . C 2
H123 H -0.0097 0.0796 0.0262 0.363 Uiso 1 1 calc R C 2
C11S C 0.1486(3) 0.2103(11) 0.4027(6) 0.115(6) Uiso 1 1 d . . .
C10S C 0.0245(2) -0.2704(8) 0.3939(5) 0.091(5) Uiso 1 1 d . . .
H10A H 0.0301 -0.2636 0.3697 0.137 Uiso 1 1 calc R . .
H10B H 0.0101 -0.2529 0.3863 0.137 Uiso 1 1 calc R . .
H10C H 0.0246 -0.3207 0.4008 0.137 Uiso 1 1 calc R . .
C16S C 0.3073(3) -0.3317(10) 0.3742(6) 0.122(7) Uiso 1 1 d . . .
H16A H 0.3051 -0.3588 0.3478 0.183 Uiso 1 1 calc R . .
H16B H 0.3000 -0.3546 0.3926 0.183 Uiso 1 1 calc R . .
H16C H 0.3223 -0.3295 0.3892 0.183 Uiso 1 1 calc R . .
N6S N 0.1381(3) 0.2568(12) 0.3863(7) 0.175(8) Uiso 1 1 d . . .
C20S C 0.2265(3) -0.2939(16) 0.4411(11) 0.092(11) Uiso 0.50 1 d PD E 1
N9S N 0.1747(5) -0.654(2) 0.3326(8) 0.152(13) Uiso 0.50 1 d PD . .
N5S N 0.0475(2) -0.2009(7) 0.4595(5) 0.102(4) Uiso 1 1 d . . .
C12S C 0.1627(3) 0.1538(10) 0.4246(6) 0.118(6) Uiso 1 1 d . . .
H12A H 0.1771 0.1710 0.4329 0.176 Uiso 1 1 calc R . .
H12B H 0.1614 0.1134 0.4053 0.176 Uiso 1 1 calc R . .
H12C H 0.1590 0.1392 0.4502 0.176 Uiso 1 1 calc R . .
C9S C 0.0372(2) -0.2317(8) 0.4310(5) 0.072(4) Uiso 1 1 d . . .
C6S C 0.0605(5) -0.104(2) -0.1827(12) 0.042(11) Uiso 0.25 1 d PD F 1
H6S1 H 0.0733 -0.1033 -0.1588 0.062 Uiso 0.25 1 calc PR F 1
H6S2 H 0.0597 -0.0611 -0.1998 0.062 Uiso 0.25 1 calc PR F 1
H6S3 H 0.0605 -0.1453 -0.2006 0.062 Uiso 0.25 1 calc PR F 1
N3S N 0.0297(4) -0.1033(18) -0.1491(10) 0.045(9) Uiso 0.25 1 d PD F 1
C14A C 0.2154(7) 0.062(2) 0.4512(12) 0.048(12) Uiso 0.25 1 d PD G 1
H14A H 0.2146 0.0129 0.4418 0.073 Uiso 0.25 1 calc PR G 1
H14B H 0.2020 0.0762 0.4552 0.073 Uiso 0.25 1 calc PR G 1
H14C H 0.2265 0.0671 0.4784 0.073 Uiso 0.25 1 calc PR G 1
C13S C 0.2202(4) 0.1076(17) 0.4185(9) 0.115(13) Uiso 0.50 1 d PD . .
N7A N 0.2181(6) 0.145(2) 0.3900(12) 0.077(14) Uiso 0.25 1 d PD G 1
C19B C 0.2465(5) -0.331(2) 0.4587(19) 0.058(17) Uiso 0.25 1 d PD E 1
N10B N 0.2602(3) -0.3688(12) 0.4708(8) 0.097(8) Uiso 0.50 1 d PD . .
C23S C 0.2359(7) -0.5495(15) 0.4493(8) 0.20(2) Uiso 0.50 1 d PD . .
H23G H 0.2306 -0.5098 0.4301 0.293 Uiso 0.50 1 calc PR . .
H23E H 0.2500 -0.5386 0.4676 0.293 Uiso 0.50 1 calc PR . .
H23F H 0.2267 -0.5581 0.4671 0.293 Uiso 0.50 1 calc PR . .
O2S O 0.2338(3) -0.6116(8) 0.3854(4) 0.062(5) Uiso 0.50 1 d PD . .
C24S C 0.2426(6) -0.6814(13) 0.4480(8) 0.147(16) Uiso 0.50 1 d PD . .
H24F H 0.2299 -0.7050 0.4503 0.220 Uiso 0.50 1 calc PR . .
H24G H 0.2517 -0.6707 0.4768 0.220 Uiso 0.50 1 calc PR . .
H24E H 0.2500 -0.7123 0.4333 0.220 Uiso 0.50 1 calc PR . .
C25B C 0.0299(4) -0.4153(15) 0.2932(8) 0.057(7) Uani 0.50 1 d PD D 2
H25B H 0.0182 -0.4292 0.3021 0.068 Uiso 0.50 1 calc PR D 2
C122 C -0.0049(2) 0.0010(9) 0.0676(5) 0.093(6) Uani 1 1 d . C 2
H122 H -0.0192 -0.0067 0.0659 0.111 Uiso 1 1 calc R C 2
C22S C 0.2367(3) -0.6142(8) 0.4232(5) 0.052(6) Uiso 0.50 1 d PD . .
C24B C 0.0285(4) -0.4178(14) 0.2518(10) 0.065(8) Uani 0.50 1 d PD D 2
H24C H 0.0155 -0.4289 0.2316 0.078 Uiso 0.50 1 calc PR D 2
C18S C 0.1863(5) -0.6487(16) 0.4157(8) 0.083(9) Uiso 0.50 1 d PD . .
H18A H 0.1975 -0.6136 0.4240 0.124 Uiso 0.50 1 calc PR H 2
H18B H 0.1918 -0.6949 0.4271 0.124 Uiso 0.50 1 calc PR H 2
H18C H 0.1750 -0.6353 0.4274 0.124 Uiso 0.50 1 calc PR H 2
C20C C 0.2231(5) -0.315(3) 0.4575(19) 0.068(17) Uiso 0.25 1 d PD E 2
C19C C 0.2433(4) -0.3523(19) 0.4650(17) 0.047(14) Uiso 0.25 1 d PD E 2
C108 C 0.11553(16) 0.0709(6) 0.0500(3) 0.037(3) Uani 1 1 d . . .
H108 H 0.1064 0.0341 0.0527 0.044 Uiso 1 1 calc R . .
C200 C 0.0032(3) -0.2397(9) 0.0201(5) 0.082(5) Uani 1 1 d . . .
H200 H -0.0084 -0.2114 0.0208 0.099 Uiso 1 1 calc R . .
C232 C 0.0871(3) -0.4858(8) 0.3735(4) 0.096(6) Uani 1 1 d . . .
H232 H 0.0750 -0.4704 0.3806 0.116 Uiso 1 1 calc R . .
C26S C 0.1896(4) -0.4811(16) 0.0457(11) 0.031(9) Uiso 0.25 1 d PD . .
H26D H 0.1757 -0.4951 0.0280 0.046 Uiso 0.25 1 calc PR . .
H26E H 0.1935 -0.4364 0.0350 0.046 Uiso 0.25 1 calc PR . .
H26C H 0.1895 -0.4752 0.0754 0.046 Uiso 0.25 1 calc PR . .
C26B C 0.0479(4) -0.3931(12) 0.3240(8) 0.036(6) Uani 0.50 1 d PD D 2
H26B H 0.0488 -0.3967 0.3535 0.043 Uiso 0.50 1 calc PR D 2
C14B C 0.2191(7) 0.1680(19) 0.4463(12) 0.045(11) Uiso 0.25 1 d PD G 2
H14D H 0.2169 0.1507 0.4729 0.068 Uiso 0.25 1 calc PR G 2
H14E H 0.2075 0.1988 0.4315 0.068 Uiso 0.25 1 calc PR G 2
H14F H 0.2322 0.1946 0.4529 0.068 Uiso 0.25 1 calc PR G 2
N7B N 0.2257(7) 0.059(2) 0.4044(14) 0.104(18) Uiso 0.25 1 d PD G 2
O3S O 0.2007(5) -0.5986(13) 0.0430(15) 0.126(17) Uiso 0.25 1 d PD . .
C25S C 0.2052(4) -0.5370(13) 0.0435(8) 0.061(14) Uiso 0.25 1 d PD . .
C27S C 0.2265(4) -0.5135(18) 0.0425(12) 0.037(10) Uiso 0.25 1 d PD . .
H27A H 0.2358 -0.5543 0.0468 0.055 Uiso 0.25 1 calc PR . .
H27B H 0.2320 -0.4790 0.0653 0.055 Uiso 0.25 1 calc PR . .
H27C H 0.2254 -0.4919 0.0147 0.055 Uiso 0.25 1 calc PR . .
C5S C 0.0423(4) -0.1068(16) -0.1660(9) 0.012(7) Uiso 0.25 1 d PD F 1
N1S N 0.0403(4) -0.4592(14) -0.1180(7) 0.019(6) Uiso 0.25 1 d PD . .
C1S C 0.0404(7) -0.4337(18) -0.1496(9) 0.046(11) Uiso 0.25 1 d PD . .
C2S C 0.0417(8) -0.415(3) -0.1925(10) 0.070(15) Uiso 0.25 1 d PD . .
H2S1 H 0.0540 -0.4377 -0.1974 0.104 Uiso 0.25 1 calc PR . .
H2S2 H 0.0429 -0.3638 -0.1946 0.104 Uiso 0.25 1 calc PR . .
H2S3 H 0.0291 -0.4312 -0.2141 0.104 Uiso 0.25 1 calc PR . .
C23A C 0.0411(5) -0.3647(12) 0.2413(10) 0.079(10) Uiso 0.50 1 d PD D 1
H23D H 0.0389 -0.3685 0.2113 0.095 Uiso 0.50 1 calc PR D 1
C26A C 0.0437(5) -0.3426(18) 0.3254(11) 0.090(12) Uani 0.50 1 d PD D 1
H26A H 0.0451 -0.3315 0.3545 0.108 Uiso 0.50 1 calc PR D 1
C25A C 0.0238(6) -0.339(2) 0.2948(12) 0.140(18) Uani 0.50 1 d PD D 1
H25A H 0.0114 -0.3284 0.3024 0.169 Uiso 0.50 1 calc PR D 1
C24A C 0.0237(7) -0.3505(18) 0.2547(14) 0.116(13) Uiso 0.50 1 d PD D 1
H24D H 0.0106 -0.3491 0.2334 0.139 Uiso 0.50 1 calc PR D 1
N10A N 0.2664(3) -0.3031(18) 0.4508(10) 0.041(9) Uiso 0.25 1 d PD E 1
C3S C 0.0446(5) -0.1278(15) -0.1840(11) 0.023(8) Uiso 0.25 1 d PD I 2
C4S C 0.0344(6) -0.1940(15) -0.2022(11) 0.030(9) Uiso 0.25 1 d PD I 2
H4S1 H 0.0447 -0.2258 -0.2081 0.045 Uiso 0.25 1 calc PR I 2
H4S2 H 0.0234 -0.1840 -0.2288 0.045 Uiso 0.25 1 calc PR I 2
H4S3 H 0.0282 -0.2163 -0.1817 0.045 Uiso 0.25 1 calc PR I 2
N2S N 0.0539(6) -0.0782(16) -0.1718(12) 0.054(11) Uiso 0.25 1 d PD I 2
C12 C 0.08938(17) -0.2334(6) 0.2696(4) 0.042(3) Uani 1 1 d . . .
N4S N 0.0126(3) 0.2742(10) 0.1257(6) 0.067(6) Uiso 0.50 1 d PD . .
C19A C 0.2493(3) -0.298(3) 0.4493(14) 0.066(16) Uiso 0.25 1 d PD E 1
N12 N 0.07900(15) -0.2205(5) 0.2363(3) 0.050(3) Uani 1 1 d . . .
C8S C -0.0134(4) 0.1850(14) 0.0773(8) 0.086(9) Uiso 0.50 1 d PD . .
H8S1 H -0.0167 0.1478 0.0951 0.130 Uiso 0.50 1 calc PR . .
H8S2 H -0.0071 0.1642 0.0567 0.130 Uiso 0.50 1 calc PR . .
H8S3 H -0.0263 0.2096 0.0619 0.130 Uiso 0.50 1 calc PR . .
C7S C 0.0012(3) 0.2355(11) 0.1046(7) 0.055(6) Uiso 0.50 1 d PD . .
C17S C 0.1785(5) -0.652(2) 0.3689(8) 0.136(15) Uiso 0.50 1 d PD J 2
C21S C 0.12293(19) -0.2254(6) 0.2140(3) 0.058(3) Uiso 1 1 d D . .
H21A H 0.1374 -0.2410 0.2267 0.087 Uiso 1 1 calc R . .
H21B H 0.1137 -0.2514 0.2269 0.087 Uiso 1 1 calc R . .
H21C H 0.1219 -0.1748 0.2193 0.087 Uiso 1 1 calc R . .
O1S O 0.11684(15) -0.2383(5) 0.1685(3) 0.085(3) Uiso 1 1 d D . .

loop_
_atom_site_aniso_label
_atom_site_aniso_U_11
_atom_site_aniso_U_22
_atom_site_aniso_U_33
_atom_site_aniso_U_23
_atom_site_aniso_U_13
_atom_site_aniso_U_12
Re1 0.0317(3) 0.0430(3) 0.0217(2) 0.00004(18) 0.01155(16) -0.0030(2)
Re2 0.0284(3) 0.0484(3) 0.0293(2) 0.00401(19) 0.01296(17) 0.0018(2)
Re4 0.0348(3) 0.0525(3) 0.0265(2) 0.0028(2) 0.00948(18) -0.0085(2)
Re3 0.0411(3) 0.0384(3) 0.0283(2) 0.00281(19) 0.00752(18) 0.0086(2)
Mn3 0.0323(10) 0.0531(11) 0.0275(8) -0.0007(7) 0.0134(7) -0.0053(8)
Mn2 0.0336(10) 0.0466(10) 0.0299(8) 0.0027(7) 0.0103(7) 0.0022(8)
Mn4 0.0393(10) 0.0506(11) 0.0280(8) 0.0024(7) 0.0126(7) 0.0054(8)
Mn1 0.0405(11) 0.0567(12) 0.0372(9) 0.0093(8) 0.0107(8) 0.0002(9)
P4 0.0324(17) 0.0512(19) 0.0316(14) 0.0073(13) 0.0160(12) 0.0016(14)
P3 0.0393(18) 0.0511(19) 0.0272(14) -0.0046(13) 0.0157(12) -0.0046(14)
P2 0.0307(16) 0.0443(17) 0.0261(13) -0.0011(12) 0.0097(11) -0.0028(13)
P8 0.0383(18) 0.0414(17) 0.0320(14) 0.0005(12) 0.0041(12) 0.0035(14)
P5 0.0360(18) 0.056(2) 0.0344(15) 0.0022(13) 0.0139(13) 0.0081(15)
P1 0.0335(16) 0.0429(17) 0.0239(13) -0.0001(12) 0.0117(11) -0.0028(13)
P10 0.0357(18) 0.060(2) 0.0282(14) 0.0096(13) 0.0125(12) -0.0066(15)
P9 0.0438(19) 0.0482(19) 0.0304(15) 0.0064(13) 0.0046(13) 0.0153(15)
P6 0.0291(16) 0.0549(19) 0.0288(14) 0.0041(13) 0.0105(12) -0.0002(14)
P12 0.0303(17) 0.060(2) 0.0281(14) 0.0023(13) 0.0093(12) -0.0051(14)
P7 0.0406(18) 0.0381(17) 0.0321(14) 0.0000(12) 0.0065(12) 0.0087(14)
P11 0.048(2) 0.075(2) 0.0338(16) 0.0120(16) 0.0019(14) -0.0210(18)
Cl3 0.060(2) 0.087(3) 0.0547(18) -0.0254(17) 0.0250(16) -0.0214(19)
Cl2 0.037(2) 0.096(3) 0.105(3) -0.017(2) 0.0255(18) -0.0058(19)
C211 0.081(10) 0.046(8) 0.054(7) 0.006(6) 0.032(7) -0.026(7)
C210 0.037(7) 0.081(10) 0.029(6) -0.006(6) 0.014(5) -0.002(6)
C9 0.037(7) 0.038(7) 0.037(6) 0.002(5) 0.009(5) 0.010(5)
C190 0.050(8) 0.047(7) 0.032(6) -0.003(5) 0.010(5) 0.002(6)
C3 0.038(7) 0.034(6) 0.029(5) 0.008(5) 0.011(5) 0.000(5)
C203 0.058(9) 0.063(9) 0.040(7) 0.001(6) 0.013(6) 0.011(7)
C213 0.072(9) 0.057(8) 0.037(6) 0.001(6) 0.018(6) -0.012(7)
N11 0.036(6) 0.056(6) 0.034(5) -0.002(4) 0.014(4) -0.017(5)
C5 0.021(6) 0.047(7) 0.041(6) 0.008(5) 0.010(5) 0.003(5)
C10 0.046(7) 0.043(7) 0.034(6) 0.001(5) 0.009(5) -0.016(6)
C4 0.033(7) 0.057(8) 0.030(6) 0.002(5) 0.006(5) 0.006(6)
N3 0.037(6) 0.056(6) 0.029(5) 0.000(4) 0.013(4) 0.000(5)
C137 0.037(7) 0.055(7) 0.026(5) 0.001(5) 0.010(5) 0.003(6)
C197 0.051(8) 0.052(8) 0.034(6) 0.021(5) 0.006(5) 0.027(6)
C8 0.040(7) 0.049(8) 0.035(6) -0.004(6) 0.008(5) 0.012(6)
C52 0.042(7) 0.060(8) 0.027(5) 0.004(5) 0.021(5) 0.001(6)
C11 0.035(7) 0.054(7) 0.024(5) -0.004(5) 0.003(5) -0.002(6)
N5 0.030(5) 0.055(6) 0.043(5) 0.001(4) 0.022(4) 0.004(5)
N1 0.038(6) 0.060(7) 0.042(5) 0.006(5) 0.006(4) -0.006(5)
C32 0.032(7) 0.055(8) 0.050(7) 0.006(6) 0.023(5) 0.006(6)
C239 0.044(7) 0.054(8) 0.037(6) -0.006(6) 0.024(5) -0.010(6)
N2 0.039(6) 0.058(6) 0.022(4) 0.003(4) 0.014(4) -0.004(5)
C161 0.029(6) 0.054(7) 0.036(6) 0.009(5) 0.018(5) 0.001(5)
C143 0.037(7) 0.053(7) 0.036(6) 0.000(5) 0.013(5) -0.002(6)
C44 0.051(8) 0.050(7) 0.028(6) -0.008(5) -0.002(5) 0.006(6)
C101 0.043(7) 0.054(7) 0.017(5) 0.009(5) 0.010(4) 0.007(6)
C7 0.048(8) 0.057(8) 0.033(6) 0.006(6) 0.000(5) -0.008(6)
C150 0.032(7) 0.068(9) 0.039(6) 0.008(6) 0.007(5) 0.001(6)
C215 0.032(7) 0.062(8) 0.061(8) 0.001(6) 0.025(6) -0.001(6)
N6 0.031(5) 0.067(7) 0.032(5) -0.002(4) 0.007(4) 0.001(5)
C113 0.030(6) 0.042(7) 0.028(5) 0.002(5) 0.009(4) -0.001(5)
C1 0.045(7) 0.051(8) 0.023(5) -0.006(5) 0.008(5) -0.006(6)
N7 0.061(7) 0.057(7) 0.037(5) 0.007(5) 0.024(5) 0.012(5)
C184 0.049(8) 0.037(7) 0.044(6) 0.001(5) 0.015(5) 0.008(6)
C115 0.063(9) 0.049(7) 0.033(6) -0.009(5) 0.007(6) 0.003(6)
C244 0.034(7) 0.081(10) 0.039(6) -0.013(6) 0.007(5) 0.009(7)
C144 0.047(8) 0.066(8) 0.039(6) 0.007(6) 0.024(5) -0.006(6)
C148 0.043(7) 0.055(8) 0.048(7) 0.013(6) 0.026(6) -0.001(6)
C205 0.076(9) 0.059(8) 0.025(6) 0.004(5) 0.014(6) 0.022(7)
N10 0.065(7) 0.055(7) 0.042(6) -0.007(5) 0.022(5) -0.011(6)
C142 0.037(7) 0.054(8) 0.034(6) -0.003(5) 0.009(5) -0.012(6)
N8 0.045(6) 0.055(7) 0.035(5) -0.003(5) 0.010(4) 0.006(5)
N9 0.049(6) 0.049(6) 0.037(5) -0.001(4) 0.007(5) 0.002(5)
C140 0.026(6) 0.063(8) 0.044(6) -0.010(6) 0.012(5) -0.012(6)
C54 0.037(7) 0.067(8) 0.032(6) 0.015(5) 0.012(5) 0.007(6)
C191 0.036(7) 0.053(8) 0.029(5) -0.003(5) 0.003(5) 0.000(6)
C214 0.048(8) 0.079(10) 0.027(6) 0.008(6) 0.018(5) -0.006(7)
C103 0.036(8) 0.064(9) 0.071(9) 0.026(7) 0.005(6) -0.006(7)
C216 0.027(7) 0.168(16) 0.034(7) 0.024(8) 0.013(5) 0.015(8)
C33 0.036(7) 0.053(7) 0.043(6) 0.010(5) 0.020(5) 0.009(6)
C240 0.031(6) 0.067(8) 0.031(6) -0.017(6) 0.020(5) -0.012(6)
C243 0.052(8) 0.093(11) 0.031(6) -0.018(7) 0.006(6) -0.008(8)
C121 0.049(9) 0.095(11) 0.052(8) 0.016(7) 0.029(6) 0.002(8)
C51 0.049(8) 0.053(8) 0.039(6) 0.014(5) 0.020(5) 0.003(6)
C192 0.052(9) 0.050(8) 0.078(9) 0.014(7) 0.026(7) 0.008(7)
C125 0.044(8) 0.072(9) 0.047(7) -0.033(7) 0.029(6) -0.020(7)
C34 0.017(6) 0.057(7) 0.038(6) 0.004(5) 0.012(4) -0.003(5)
C235 0.047(9) 0.091(11) 0.061(9) -0.007(8) 0.017(7) 0.002(8)
C118 0.041(7) 0.054(8) 0.042(6) -0.013(6) 0.018(5) 0.003(6)
C114 0.038(7) 0.064(8) 0.026(5) -0.004(5) 0.006(5) -0.003(6)
C151 0.054(8) 0.070(9) 0.050(7) -0.001(6) 0.026(6) -0.004(7)
C173 0.048(7) 0.035(6) 0.040(6) 0.005(5) 0.014(5) 0.016(6)
C149 0.057(9) 0.073(9) 0.048(7) 0.015(6) 0.035(6) 0.023(7)
C102 0.049(8) 0.057(8) 0.042(7) 0.009(6) 0.015(6) -0.004(6)
C41 0.035(7) 0.053(7) 0.033(6) -0.007(5) 0.008(5) 0.009(6)
C163 0.048(8) 0.051(8) 0.062(8) 0.014(6) 0.019(6) 0.011(6)
C185 0.029(6) 0.036(6) 0.034(6) 0.009(5) 0.008(4) 0.002(5)
C23 0.038(7) 0.051(7) 0.028(5) -0.002(5) 0.010(5) 0.005(5)
C42 0.041(7) 0.055(8) 0.033(6) 0.000(5) 0.005(5) 0.018(6)
C199 0.099(13) 0.070(10) 0.060(8) 0.036(7) 0.037(8) 0.053(10)
C242 0.044(8) 0.087(11) 0.035(7) -0.021(7) 0.015(6) -0.014(7)
C21 0.049(7) 0.041(7) 0.028(5) -0.011(5) 0.016(5) -0.006(5)
C183 0.043(8) 0.057(9) 0.079(10) -0.002(7) 0.017(7) 0.015(7)
C53 0.030(7) 0.080(9) 0.042(6) 0.021(6) 0.008(5) 0.001(6)
C141 0.054(8) 0.057(8) 0.044(7) 0.005(6) 0.007(6) -0.024(6)
C30 0.042(8) 0.074(9) 0.050(7) 0.002(6) 0.018(6) 0.007(7)
C31 0.025(6) 0.057(8) 0.038(6) 0.012(5) 0.020(5) 0.001(5)
C204 0.080(10) 0.042(7) 0.033(6) 0.002(5) 0.017(6) 0.017(7)
C175 0.043(8) 0.072(9) 0.047(7) 0.005(6) 0.012(6) -0.006(7)
C131 0.056(8) 0.035(6) 0.028(5) -0.002(5) 0.014(5) 0.000(6)
C178 0.058(8) 0.061(8) 0.034(6) -0.004(6) 0.020(6) 0.011(7)
C188 0.074(10) 0.058(9) 0.036(7) 0.005(6) 0.001(6) -0.002(7)
C167 0.013(6) 0.077(9) 0.036(6) 0.000(5) 0.011(4) -0.005(5)
C152 0.119(15) 0.169(18) 0.044(8) 0.037(10) 0.050(9) 0.061(14)
C155 0.047(8) 0.043(7) 0.044(6) 0.003(5) 0.022(5) 0.012(6)
C116 0.061(9) 0.072(10) 0.039(7) -0.018(6) 0.015(6) 0.005(7)
C182 0.046(8) 0.033(7) 0.078(9) 0.006(6) 0.011(7) 0.001(6)
C20 0.052(8) 0.036(7) 0.046(7) 0.002(5) 0.002(5) 0.005(6)
C179 0.027(6) 0.042(7) 0.049(7) 0.001(5) -0.003(5) 0.008(5)
C119 0.032(7) 0.066(8) 0.032(6) 0.001(5) 0.008(5) -0.009(6)
C227 0.098(12) 0.052(9) 0.038(7) 0.011(6) 0.001(7) -0.021(9)
C166 0.051(8) 0.069(9) 0.039(6) 0.002(6) 0.016(6) -0.007(7)
C233 0.045(7) 0.061(8) 0.031(6) -0.012(6) 0.001(5) -0.004(6)
C162 0.028(7) 0.060(8) 0.044(6) 0.012(6) 0.015(5) 0.009(6)
C186 0.058(8) 0.046(7) 0.030(6) 0.000(5) 0.006(5) 0.010(6)
C133 0.067(9) 0.060(9) 0.037(6) 0.005(6) 0.011(6) -0.022(7)
C193 0.043(10) 0.077(11) 0.132(14) 0.013(10) 0.031(9) 0.026(8)
C206 0.091(14) 0.135(16) 0.074(11) 0.033(10) 0.053(10) 0.028(12)
C132 0.063(8) 0.045(7) 0.027(5) -0.005(5) 0.019(5) -0.009(6)
C160 0.054(9) 0.054(9) 0.076(9) -0.011(7) 0.016(7) -0.003(7)
C139 0.030(7) 0.070(9) 0.044(6) 0.000(6) 0.009(5) -0.008(6)
N4 0.042(6) 0.057(7) 0.046(6) 0.011(5) 0.014(5) -0.005(5)
C24 0.038(7) 0.067(8) 0.039(6) -0.009(6) 0.019(5) 0.006(6)
C120 0.029(7) 0.082(10) 0.058(8) 0.016(7) 0.012(6) 0.002(7)
C198 0.068(9) 0.047(8) 0.038(6) 0.012(6) 0.015(6) 0.018(7)
C145 0.046(8) 0.063(8) 0.044(7) 0.015(6) 0.013(6) 0.004(6)
C187 0.078(9) 0.046(8) 0.026(6) -0.005(5) 0.003(6) -0.005(7)
C40 0.046(7) 0.046(7) 0.042(6) 0.001(5) 0.014(5) 0.003(6)
C181 0.047(8) 0.037(7) 0.049(7) 0.000(6) -0.006(6) -0.003(6)
C221 0.058(10) 0.117(13) 0.046(8) 0.013(8) -0.006(7) -0.040(9)
C212 0.071(9) 0.067(9) 0.043(7) 0.000(6) 0.028(6) -0.016(7)
C177 0.082(11) 0.081(11) 0.046(7) 0.006(7) 0.031(7) 0.004(9)
C220 0.032(8) 0.082(10) 0.076(9) -0.013(8) 0.011(6) 0.007(7)
C138 0.032(6) 0.047(7) 0.041(6) 0.002(5) 0.017(5) -0.003(5)
C147 0.059(9) 0.095(11) 0.031(6) 0.016(6) 0.024(6) -0.010(8)
C105 0.062(9) 0.062(9) 0.046(7) 0.006(6) 0.004(6) -0.017(7)
C171 0.067(10) 0.138(15) 0.054(8) -0.044(9) 0.021(7) -0.044(10)
C172 0.040(7) 0.080(9) 0.042(7) -0.007(6) 0.017(5) -0.024(7)
C209 0.040(7) 0.064(8) 0.028(6) -0.002(5) 0.014(5) -0.005(6)
C237 0.076(11) 0.089(12) 0.079(10) 0.015(9) 0.027(9) 0.035(9)
C180 0.035(7) 0.041(7) 0.043(6) -0.001(5) 0.003(5) 0.002(5)
C106 0.055(8) 0.047(7) 0.033(6) -0.001(5) 0.005(5) -0.017(6)
C174 0.059(8) 0.047(7) 0.038(6) 0.010(5) 0.020(6) 0.015(6)
C176 0.077(11) 0.073(10) 0.066(9) 0.015(8) 0.029(8) 0.000(8)
C22 0.043(7) 0.046(7) 0.028(5) 0.004(5) 0.012(5) 0.003(6)
C170 0.082(12) 0.153(16) 0.052(8) -0.051(9) 0.041(8) -0.034(11)
C117 0.071(9) 0.076(10) 0.030(6) -0.007(6) 0.019(6) 0.021(8)
C195 0.063(11) 0.073(11) 0.115(13) -0.047(9) 0.031(9) -0.022(9)
C236 0.084(12) 0.086(12) 0.080(11) -0.001(9) 0.027(9) 0.031(9)
C208 0.071(11) 0.165(17) 0.051(9) 0.050(10) -0.002(8) 0.023(11)
C104 0.044(8) 0.079(11) 0.072(9) 0.017(8) -0.010(7) -0.024(8)
C238 0.058(9) 0.077(10) 0.042(7) -0.002(7) 0.008(6) 0.006(8)
C196 0.056(9) 0.057(9) 0.089(10) -0.037(7) 0.018(7) 0.001(7)
C154 0.139(17) 0.179(19) 0.068(10) 0.055(11) 0.054(11) 0.111(15)
C207 0.107(15) 0.19(2) 0.058(10) 0.072(12) -0.001(10) 0.039(15)
Cl4 0.090(3) 0.085(3) 0.0400(16) 0.0099(16) 0.0333(17) 0.014(2)
Cl1 0.083(3) 0.081(3) 0.074(2) 0.017(2) 0.012(2) 0.011(2)
C107 0.035(7) 0.063(8) 0.024(5) 0.000(5) 0.016(5) 0.002(6)
C109 0.046(7) 0.059(8) 0.021(5) 0.004(5) 0.023(5) 0.014(6)
C43 0.046(7) 0.042(7) 0.029(5) -0.003(5) 0.013(5) 0.008(5)
C112 0.047(7) 0.059(8) 0.033(6) 0.014(5) 0.017(5) -0.012(6)
C168 0.053(8) 0.057(8) 0.032(6) -0.002(5) 0.010(5) 0.001(6)
C164 0.062(9) 0.058(9) 0.050(7) 0.013(6) 0.032(7) 0.006(7)
C165 0.057(9) 0.086(10) 0.033(6) 0.014(7) 0.024(6) 0.026(8)
C241 0.056(8) 0.061(8) 0.047(7) -0.016(6) 0.035(6) -0.018(7)
C111 0.041(7) 0.076(9) 0.040(7) 0.004(6) 0.022(5) -0.009(6)
C110 0.051(8) 0.091(10) 0.019(5) 0.017(6) 0.022(5) 0.015(7)
C50 0.053(8) 0.079(10) 0.045(7) 0.024(6) 0.023(6) -0.008(7)
C189 0.062(9) 0.044(7) 0.043(7) 0.006(6) 0.000(6) 0.013(6)
C135 0.090(12) 0.072(10) 0.049(8) -0.027(7) 0.026(8) 0.020(9)
C156 0.045(8) 0.049(8) 0.054(7) -0.001(6) 0.015(6) 0.004(6)
C134 0.103(12) 0.050(8) 0.030(6) -0.007(6) 0.020(7) -0.005(8)
C136 0.065(9) 0.069(9) 0.043(7) -0.010(6) 0.027(6) 0.004(7)
C234 0.041(8) 0.084(10) 0.041(7) -0.004(6) 0.010(6) 0.001(7)
C228 0.097(13) 0.052(10) 0.051(8) -0.001(7) -0.006(8) -0.008(9)
C202 0.048(9) 0.057(9) 0.077(9) 0.016(7) 0.017(7) 0.022(7)
C218 0.035(8) 0.089(12) 0.077(10) 0.024(9) -0.004(7) 0.002(8)
C126 0.104(12) 0.058(9) 0.061(8) -0.009(7) 0.054(8) -0.030(8)
C159 0.057(10) 0.069(11) 0.091(11) 0.005(8) 0.003(8) 0.033(8)
C146 0.054(9) 0.083(10) 0.043(7) 0.023(6) 0.017(6) 0.004(7)
C229 0.119(14) 0.081(12) 0.037(7) -0.006(8) -0.009(8) -0.007(11)
C157 0.049(9) 0.066(10) 0.069(9) -0.012(7) 0.001(7) -0.002(7)
C222 0.065(10) 0.100(12) 0.051(8) 0.022(8) -0.021(7) -0.026(9)
C219 0.087(13) 0.113(14) 0.095(12) 0.019(11) 0.060(11) 0.024(11)
C217 0.041(9) 0.151(16) 0.040(7) 0.011(8) 0.018(6) 0.001(9)
C194 0.031(8) 0.103(13) 0.086(10) -0.010(9) 0.000(7) 0.004(9)
C169 0.056(9) 0.108(12) 0.061(9) -0.021(8) 0.029(7) -0.012(9)
C201 0.044(9) 0.097(13) 0.098(12) 0.039(10) 0.013(8) 0.023(9)
C130 0.074(12) 0.105(13) 0.104(12) -0.043(10) 0.065(10) -0.014(10)
C127 0.111(15) 0.091(12) 0.100(12) -0.018(9) 0.082(12) -0.043(11)
C231 0.19(2) 0.061(12) 0.056(10) -0.004(8) 0.030(12) -0.062(13)
C128 0.084(15) 0.098(15) 0.130(17) -0.019(12) 0.065(13) -0.023(12)
C158 0.082(12) 0.073(11) 0.091(11) -0.010(9) 0.013(9) 0.000(10)
C230 0.19(2) 0.080(13) 0.023(7) -0.008(7) 0.015(10) -0.015(14)
C129 0.059(12) 0.150(19) 0.112(15) -0.042(13) 0.043(10) 0.006(12)
C124 0.030(10) 0.36(4) 0.23(2) 0.24(3) -0.001(12) -0.014(15)
C153 0.164(19) 0.21(2) 0.072(11) 0.035(13) 0.083(12) 0.115(17)
C23B 0.033(14) 0.046(14) 0.038(12) -0.014(10) -0.005(10) 0.033(12)
C123 0.017(10) 0.46(5) 0.38(4) 0.37(4) -0.024(16) -0.028(17)
C25B 0.024(14) 0.09(2) 0.062(17) -0.007(16) 0.016(12) -0.010(14)
C122 0.038(9) 0.137(15) 0.092(11) 0.046(11) 0.000(8) -0.015(9)
C24B 0.023(15) 0.07(2) 0.10(2) -0.011(16) 0.008(14) 0.002(13)
C108 0.047(7) 0.046(7) 0.022(5) 0.005(5) 0.016(5) -0.002(5)
C200 0.071(12) 0.084(13) 0.103(12) 0.034(10) 0.044(10) 0.038(10)
C232 0.162(17) 0.082(12) 0.047(8) -0.007(8) 0.033(9) -0.068(12)
C26B 0.028(14) 0.042(15) 0.038(12) -0.004(12) 0.012(10) -0.014(12)
C26A 0.06(2) 0.12(3) 0.07(2) 0.03(2) -0.004(17) -0.03(2)
C25A 0.07(3) 0.25(6) 0.09(3) 0.01(3) 0.00(2) -0.05(3)
C12 0.041(7) 0.051(7) 0.041(7) -0.007(5) 0.023(6) -0.015(6)
N12 0.060(7) 0.062(7) 0.028(5) 0.003(5) 0.013(5) -0.012(5)

loop_
_atom_type_symbol
_atom_type_description
_atom_type_scat_dispersion_real
_atom_type_scat_dispersion_imag
_atom_type_scat_source
C C 0.0033 0.0016 'International Tables Vol C Tables 4.2.6.8 and 6.1.1.4'
H H 0.0000 0.0000 'International Tables Vol C Tables 4.2.6.8 and 6.1.1.4'
N N 0.0061 0.0033 'International Tables Vol C Tables 4.2.6.8 and 6.1.1.4'
O O 0.0106 0.0060 'International Tables Vol C Tables 4.2.6.8 and 6.1.1.4'
P P 0.1023 0.0942 'International Tables Vol C Tables 4.2.6.8 and 6.1.1.4'
Cl Cl 0.1484 0.1585 'International Tables Vol C Tables 4.2.6.8 and 6.1.1.4'
Mn Mn 0.3368 0.7283 'International Tables Vol C Tables 4.2.6.8 and 6.1.1.4'
Re Re -1.0185 7.2310 'International Tables Vol C Tables 4.2.6.8 and 6.1.1.4'

loop_
_geom_angle_atom_site_label_1
_geom_angle_atom_site_label_2
_geom_angle_atom_site_label_3
_geom_angle
C1 Re1 C3 85.1(4)
C1 Re1 C2 84.8(4)
C3 Re1 C2 86.0(4)
C1 Re1 P3 97.5(3)
C3 Re1 P3 177.3(3)
C2 Re1 P3 93.5(3)
C1 Re1 P1 176.1(3)
C3 Re1 P1 91.2(3)
C2 Re1 P1 96.3(3)
P3 Re1 P1 86.17(10)
C1 Re1 P2 90.7(3)
C3 Re1 P2 96.1(3)
C2 Re1 P2 174.8(3)
P3 Re1 P2 84.53(9)
P1 Re1 P2 88.33(9)
C6 Re2 C5 86.7(4)
C6 Re2 C4 86.1(4)
C5 Re2 C4 86.6(4)
C6 Re2 P4 95.6(3)
C5 Re2 P4 89.3(3)
C4 Re2 P4 175.5(3)
C6 Re2 P5 90.9(3)
C5 Re2 P5 174.5(3)
C4 Re2 P5 98.3(3)
P4 Re2 P5 85.92(10)
C6 Re2 P6 175.9(3)
C5 Re2 P6 95.8(3)
C4 Re2 P6 90.8(3)
P4 Re2 P6 87.74(9)
P5 Re2 P6 86.82(10)
C11 Re4 C12 86.2(4)
C11 Re4 C10 87.2(4)
C12 Re4 C10 84.3(4)
C11 Re4 P10 93.5(3)
C12 Re4 P10 90.6(3)
C10 Re4 P10 174.8(3)
C11 Re4 P11 177.4(3)
C12 Re4 P11 96.3(3)
C10 Re4 P11 93.5(3)
P10 Re4 P11 86.10(12)
C11 Re4 P12 91.5(3)
C12 Re4 P12 177.7(3)
C10 Re4 P12 96.2(3)
P10 Re4 P12 88.91(10)
P11 Re4 P12 85.91(10)
C7 Re3 C9 84.2(4)
C7 Re3 C8 83.6(4)
C9 Re3 C8 87.3(4)
C7 Re3 P8 92.7(3)
C9 Re3 P8 94.2(3)
C8 Re3 P8 175.9(3)
C7 Re3 P7 176.4(3)
C9 Re3 P7 92.2(3)
C8 Re3 P7 96.4(3)
P8 Re3 P7 87.37(10)
C7 Re3 P9 96.6(3)
C9 Re3 P9 179.2(3)
C8 Re3 P9 92.6(3)
P8 Re3 P9 85.95(10)
P7 Re3 P9 87.06(10)
N11 Mn3 N2 104.3(3)
N11 Mn3 N5 97.1(4)
N2 Mn3 N5 100.2(3)
N11 Mn3 Cl3 117.6(2)
N2 Mn3 Cl3 115.9(3)
N5 Mn3 Cl3 118.6(3)
N7 Mn2 N12 102.4(4)
N7 Mn2 N1 101.6(4)
N12 Mn2 N1 98.2(4)
N7 Mn2 Cl2 114.8(3)
N12 Mn2 Cl2 118.8(3)
N1 Mn2 Cl2 118.2(3)
N8 Mn4 N6 99.8(4)
N8 Mn4 N3 102.2(4)
N6 Mn4 N3 98.9(3)
N8 Mn4 Cl4 116.3(3)
N6 Mn4 Cl4 119.0(3)
N3 Mn4 Cl4 117.3(3)
N10 Mn1 N4 98.6(4)
N10 Mn1 N9 102.6(4)
N4 Mn1 N9 97.7(4)
N10 Mn1 Cl1 118.4(3)
N4 Mn1 Cl1 117.8(3)
N9 Mn1 Cl1 118.0(3)
C137 P4 C143 97.8(5)
C137 P4 C32 104.2(5)
C143 P4 C32 106.1(5)
C137 P4 Re2 119.4(3)
C143 P4 Re2 116.0(4)
C32 P4 Re2 111.5(4)
C24 P3 C131 103.1(5)
C24 P3 C125 106.0(6)
C131 P3 C125 98.6(5)
C24 P3 Re1 111.2(3)
C131 P3 Re1 120.8(4)
C125 P3 Re1 115.3(4)
C113 P2 C119 99.9(5)
C113 P2 C23 104.7(4)
C119 P2 C23 103.6(5)
C113 P2 Re1 117.6(3)
C119 P2 Re1 119.9(3)
C23 P2 Re1 109.3(3)
C191 P8 C185 98.3(5)
C191 P8 C43 102.4(5)
C185 P8 C43 107.8(5)
C191 P8 Re3 120.6(4)
C185 P8 Re3 115.7(3)
C43 P8 Re3 110.4(4)
C155 P5 C33 105.0(5)
C155 P5 C149 98.8(5)
C33 P5 C149 102.6(5)
C155 P5 Re2 116.7(4)
C33 P5 Re2 110.7(4)
C149 P5 Re2 120.9(4)
C101 P1 C107 98.7(5)
C101 P1 C22 104.6(5)
C107 P1 C22 103.4(5)
C101 P1 Re1 116.6(3)
C107 P1 Re1 119.5(4)
C22 P1 Re1 112.0(4)
C215 P10 C209 98.8(5)
C215 P10 C52 103.9(5)
C209 P10 C52 103.8(5)
C215 P10 Re4 120.5(4)
C209 P10 Re4 117.7(3)
C52 P10 Re4 110.0(4)
C44 P9 C203 102.6(5)
C44 P9 C197 102.7(6)
C203 P9 C197 97.5(5)
C44 P9 Re3 111.0(3)
C203 P9 Re3 122.1(4)
C197 P9 Re3 118.2(4)
C167 P6 C34 103.4(5)
C167 P6 C161 97.0(5)
C34 P6 C161 104.2(5)
C167 P6 Re2 119.0(3)
C34 P6 Re2 110.5(3)
C161 P6 Re2 120.4(4)
C233 P12 C239 98.5(5)
C233 P12 C54 105.4(5)
C239 P12 C54 102.7(5)
C233 P12 Re4 115.8(3)
C239 P12 Re4 121.1(4)
C54 P12 Re4 111.3(3)
C173 P7 C42 105.4(5)
C173 P7 C179 96.1(5)
C42 P7 C179 102.2(5)
C173 P7 Re3 117.5(3)
C42 P7 Re3 111.4(4)
C179 P7 Re3 121.8(4)
C227 P11 C221 97.0(6)
C227 P11 C53 101.6(6)
C221 P11 C53 104.8(6)
C227 P11 Re4 121.8(5)
C221 P11 Re4 117.9(4)
C53 P11 Re4 111.1(4)
C212 C211 C210 119.2(11)
C211 C210 C209 121.7(10)
N6 C6 Re2 176.3(9)
N2 C2 Re1 175.0(9)
N9 C9 Re3 177.2(10)
C189 C190 C185 121.2(10)
N3 C3 Re1 177.4(9)
C208 C203 C204 115.1(12)
C208 C203 P9 123.9(12)
C204 C203 P9 120.9(9)
C214 C213 C212 120.1(11)
C11 N11 Mn3 164.0(9)
N5 C5 Re2 175.3(9)
N10 C10 Re4 176.4(10)
N4 C4 Re2 177.2(10)
C3 N3 Mn4 166.2(9)
C138 C137 C142 117.7(10)
C138 C137 P4 121.6(9)
C142 C137 P4 120.5(7)
C198 C197 C202 118.5(11)
C198 C197 P9 117.1(10)
C202 C197 P9 124.5(10)
N8 C8 Re3 177.8(10)
C51 C52 P10 116.4(7)
N11 C11 Re4 177.2(8)
C5 N5 Mn3 161.8(8)
C1 N1 Mn2 171.6(8)
C31 C32 P4 117.4(7)
C240 C239 C244 118.6(11)
C240 C239 P12 121.1(9)
C244 C239 P12 120.3(10)
C2 N2 Mn3 164.8(8)
C162 C161 C166 119.8(10)
C162 C161 P6 121.5(8)
C166 C161 P6 118.5(9)
C144 C143 C148 119.4(10)
C144 C143 P4 117.2(8)
C148 C143 P4 123.4(9)
C41 C44 P9 116.1(7)
C106 C101 C102 116.9(10)
C106 C101 P1 126.0(8)
C102 C101 P1 117.1(9)
N7 C7 Re3 175.8(10)
C149 C150 C151 121.5(12)
C220 C215 C216 116.6(11)
C220 C215 P10 119.8(10)
C216 C215 P10 123.1(9)
C6 N6 Mn4 165.5(9)
C118 C113 C114 117.6(9)
C118 C113 P2 124.9(8)
C114 C113 P2 117.5(7)
N1 C1 Re1 176.7(10)
C7 N7 Mn2 172.6(10)
C179 C184 C183 120.1(11)
C116 C115 C114 120.3(11)
C243 C244 C239 120.8(13)
C145 C144 C143 120.4(10)
C143 C148 C147 117.9(11)
C206 C205 C204 118.4(14)
C10 N10 Mn1 168.8(10)
C141 C142 C137 122.0(10)
C8 N8 Mn4 163.7(9)
C9 N9 Mn1 169.8(9)
C141 C140 C139 119.5(11)
C51 C54 P12 115.6(7)
C192 C191 C196 115.5(11)
C192 C191 P8 123.5(9)
C196 C191 P8 120.8(9)
C213 C214 C209 120.9(10)
C102 C103 C104 117.5(12)
C217 C216 C215 121.9(14)
C31 C33 P5 117.5(7)
C239 C240 C241 119.3(11)
C242 C243 C244 121.0(12)
C122 C121 C120 119.3(13)
C50 C51 C54 107.2(9)
C50 C51 C52 106.1(9)
C54 C51 C52 113.5(9)
C50 C51 C53 107.5(9)
C54 C51 C53 109.0(10)
C52 C51 C53 113.2(9)
C191 C192 C193 122.9(13)
C130 C125 C126 120.0(13)
C130 C125 P3 124.2(12)
C126 C125 P3 115.7(10)
C31 C34 P6 116.7(7)
C236 C235 C234 120.0(13)
C117 C118 C113 122.4(11)
C113 C114 C115 120.1(10)
C152 C151 C150 118.6(13)
C178 C173 C174 118.9(11)
C178 C173 P7 125.1(9)
C174 C173 P7 116.0(8)
C150 C149 C154 118.0(11)
C150 C149 P5 123.3(9)
C154 C149 P5 118.3(10)
C103 C102 C101 123.5(12)
C40 C41 C43 106.5(9)
C40 C41 C42 107.7(8)
C43 C41 C42 112.8(8)
C40 C41 C44 106.1(8)
C43 C41 C44 111.8(8)
C42 C41 C44 111.6(9)
C162 C163 C164 121.7(12)
C186 C185 C190 118.6(9)
C186 C185 P8 116.2(8)
C190 C185 P8 125.2(8)
C21 C23 P2 115.7(7)
C41 C42 P7 114.6(7)
C198 C199 C200 117.3(15)
C241 C242 C243 120.0(12)
C23 C21 C20 106.6(8)
C23 C21 C22 111.4(8)
C20 C21 C22 109.1(9)
C23 C21 C24 113.7(9)
C20 C21 C24 106.0(9)
C22 C21 C24 109.8(8)
C182 C183 C184 120.6(12)
C51 C53 P11 116.9(7)
C142 C141 C140 120.7(11)
C30 C31 C34 106.2(8)
C30 C31 C33 108.3(9)
C34 C31 C33 113.2(8)
C30 C31 C32 105.4(8)
C34 C31 C32 111.1(9)
C33 C31 C32 112.0(9)
C203 C204 C205 123.5(12)
C176 C175 C174 120.1(12)
C136 C131 C132 118.9(10)
C136 C131 P3 118.7(9)
C132 C131 P3 122.3(8)
C177 C178 C173 120.7(12)
C187 C188 C189 118.9(11)
C172 C167 C168 119.5(10)
C172 C167 P6 124.6(8)
C168 C167 P6 115.8(8)
C151 C152 C153 122.2(13)
C160 C155 C156 120.2(11)
C160 C155 P5 123.2(10)
C156 C155 P5 116.6(8)
C115 C116 C117 120.7(11)
C181 C182 C183 120.9(12)
C184 C179 C180 118.7(10)
C184 C179 P7 120.2(8)
C180 C179 P7 121.1(8)
C120 C119 C124 114.9(12)
C120 C119 P2 123.3(9)
C124 C119 P2 121.5(10)
C228 C227 C232 118.6(15)
C228 C227 P11 122.0(11)
C232 C227 P11 118.8(14)
C161 C166 C165 117.0(11)
C238 C233 C234 115.4(12)
C238 C233 P12 127.1(10)
C234 C233 P12 117.5(10)
C163 C162 C161 121.5(11)
C185 C186 C187 120.0(10)
C134 C133 C132 121.4(13)
C194 C193 C192 120.9(14)
C205 C206 C207 120.7(14)
C131 C132 C133 119.6(11)
C159 C160 C155 119.4(13)
C138 C139 C140 118.8(10)
C4 N4 Mn1 166.9(9)
C21 C24 P3 117.3(7)
C119 C120 C121 124.4(12)
C197 C198 C199 122.6(14)
C146 C145 C144 121.0(12)
C188 C187 C186 121.6(10)
C182 C181 C180 120.6(11)
C26B C221 C222 116.0(14)
C26B C221 C26A 37.6(12)
C222 C221 C26A 120.9(15)
C26B C221 P11 124.7(13)
C222 C221 P11 116.3(10)
C26A C221 P11 118.4(14)
C211 C212 C213 120.8(12)
C178 C177 C176 119.6(12)
C215 C220 C219 120.7(13)
C139 C138 C137 121.2(10)
C146 C147 C148 121.0(10)
C104 C105 C106 118.7(12)
C172 C171 C170 119.1(12)
C167 C172 C171 119.9(11)
C214 C209 C210 117.1(11)
C214 C209 P10 123.4(8)
C210 C209 P10 119.4(8)
C238 C237 C236 118.8(14)
C179 C180 C181 119.2(11)
C101 C106 C105 121.7(12)
C175 C174 C173 120.2(10)
C175 C176 C177 120.6(13)
C21 C22 P1 115.7(7)
C169 C170 C171 119.9(12)
C116 C117 C118 118.9(11)
C196 C195 C194 121.6(14)
C235 C236 C237 121.0(14)
C203 C208 C207 121.6(16)
C103 C104 C105 121.8(12)
C237 C238 C233 122.8(13)
C195 C196 C191 121.2(12)
C149 C154 C153 120.2(14)
C206 C207 C208 120.6(15)
C108 C107 C112 117.7(9)
C108 C107 P1 122.2(8)
C112 C107 P1 119.9(8)
C110 C109 C108 120.5(10)
C41 C43 P8 115.2(7)
C111 C112 C107 118.4(11)
C169 C168 C167 120.3(11)
C165 C164 C163 117.2(11)
C164 C165 C166 122.9(11)
C242 C241 C240 120.2(12)
C110 C111 C112 123.1(11)
C111 C110 C109 119.1(10)
C188 C189 C190 119.8(11)
C134 C135 C136 122.0(12)
C157 C156 C155 119.8(11)
C135 C134 C133 118.9(11)
C131 C136 C135 119.2(12)
C235 C234 C233 121.9(13)
C227 C228 C229 120.0(16)
C197 C202 C201 121.6(14)
C219 C218 C217 118.0(14)
C127 C126 C125 119.9(16)
C160 C159 C158 122.6(13)
C145 C146 C147 120.2(11)
C230 C229 C228 121.1(18)
C156 C157 C158 120.4(13)
C221 C222 C23B 125.1(16)
C221 C222 C23A 109.4(17)
C23B C222 C23A 33.2(10)
C218 C219 C220 122.2(15)
C216 C217 C218 120.5(14)
C193 C194 C195 117.8(14)
C170 C169 C168 121.1(13)
C200 C201 C202 119.3(15)
C125 C130 C129 116.6(16)
C128 C127 C126 122.0(19)
C230 C231 C232 120.5(17)
C127 C128 C129 121.9(19)
C157 C158 C159 117.6(14)
C231 C230 C229 120.2(19)
C128 C129 C130 119.5(17)
N8S C15S C16S 168(2)
C119 C124 C123 121.0(15)
C152 C153 C154 118.4(15)
C222 C23B C24B 113.6(19)
C122 C123 C124 122.8(17)
N6S C11S C12S 177(3)
C19A C20S C19B 30(3)
N5S C9S C10S 178.3(18)
N7B C13S N7A 99(4)
N7B C13S C14B 163(2)
N7A C13S C14B 90(3)
N7B C13S C14A 89(4)
N7A C13S C14A 161(2)
C14B C13S C14A 87(3)
C19A C19B N10B 113(5)
C19A C19B C20S 75.0(14)
N10B C19B C20S 170(4)
C19A C19B N10A 46(3)
N10B C19B N10A 68(3)
C20S C19B N10A 120(4)
C19B N10B C19C 27(4)
C19B N10B N10A 68(3)
C19C N10B N10A 95(2)
C19B N10B C19A 26(3)
C19C N10B C19A 52(2)
N10A N10B C19A 42.7(11)
C24B C25B C26B 122(2)
C123 C122 C121 116.8(14)
O2S C22S C24S 122.2(7)
O2S C22S C23S 121.9(7)
C24S C22S C23S 115.8(11)
C25B C24B C23B 121(2)
N10B C19C C20C 168(3)
C109 C108 C107 121.3(10)
C201 C200 C199 120.7(14)
C227 C232 C231 119.4(18)
C221 C26B C25B 120(2)
O3S C25S C27S 121.2(7)
O3S C25S C26S 121.0(7)
C27S C25S C26S 117.8(11)
N3S C5S C6S 171(3)
N1S C1S C2S 168(3)
C24A C23A C222 128(3)
C25A C26A C221 121(3)
C24A C25A C26A 115(4)
C25A C24A C23A 125(4)
C19A N10A N10B 72(4)
C19A N10A C19B 28(3)
N10B N10A C19B 43.9(12)
N2S C3S C4S 173(4)
N12 C12 Re4 174.4(10)
C19B C19A N10A 106(6)
C19B C19A C20S 75.4(15)
N10A C19A C20S 172(4)
C19B C19A N10B 41(3)
N10A C19A N10B 65(3)
C20S C19A N10B 116(4)
C12 N12 Mn2 172.3(10)
N4S C7S C8S 180(4)
N9S C17S C18S 172(4)

loop_
_geom_bond_atom_site_label_1
_geom_bond_atom_site_label_2
_geom_bond_distance
Re1 C1 2.033(12)
Re1 C3 2.064(11)
Re1 C2 2.075(10)
Re1 P3 2.418(3)
Re1 P1 2.421(3)
Re1 P2 2.425(3)
Re2 C6 2.065(10)
Re2 C5 2.066(11)
Re2 C4 2.067(12)
Re2 P4 2.420(3)
Re2 P5 2.426(3)
Re2 P6 2.426(3)
Re4 C11 2.048(12)
Re4 C12 2.066(12)
Re4 C10 2.075(12)
Re4 P10 2.404(3)
Re4 P11 2.404(3)
Re4 P12 2.405(3)
Re3 C7 2.035(13)
Re3 C9 2.045(11)
Re3 C8 2.051(13)
Re3 P8 2.401(3)
Re3 P7 2.402(3)
Re3 P9 2.402(3)
Mn3 N11 2.062(9)
Mn3 N2 2.077(8)
Mn3 N5 2.082(9)
Mn3 Cl3 2.317(3)
Mn2 N7 2.048(10)
Mn2 N12 2.062(9)
Mn2 N1 2.070(10)
Mn2 Cl2 2.282(4)
Mn4 N8 2.056(11)
Mn4 N6 2.059(8)
Mn4 N3 2.082(9)
Mn4 Cl4 2.303(3)
Mn1 N10 2.071(10)
Mn1 N4 2.088(10)
Mn1 N9 2.093(9)
Mn1 Cl1 2.298(4)
P4 C137 1.830(11)
P4 C143 1.832(11)
P4 C32 1.835(10)
P3 C24 1.837(11)
P3 C131 1.839(10)
P3 C125 1.844(12)
P2 C113 1.821(10)
P2 C119 1.828(11)
P2 C23 1.848(11)
P8 C191 1.825(11)
P8 C185 1.839(9)
P8 C43 1.861(10)
P5 C155 1.835(11)
P5 C33 1.836(11)
P5 C149 1.845(11)
P1 C101 1.819(11)
P1 C107 1.824(9)
P1 C22 1.835(11)
P10 C215 1.827(12)
P10 C209 1.842(12)
P10 C52 1.844(9)
P9 C44 1.832(11)
P9 C203 1.833(12)
P9 C197 1.836(11)
P6 C167 1.835(11)
P6 C34 1.854(9)
P6 C161 1.861(11)
P12 C233 1.785(12)
P12 C239 1.841(11)
P12 C54 1.862(10)
P7 C173 1.840(11)
P7 C42 1.853(10)
P7 C179 1.864(10)
P11 C227 1.827(15)
P11 C221 1.831(12)
P11 C53 1.850(11)
C211 C212 1.373(15)
C211 C210 1.391(15)
C210 C209 1.419(14)
C6 N6 1.168(12)
C2 N2 1.151(11)
C9 N9 1.153(12)
C190 C189 1.386(14)
C190 C185 1.398(14)
C3 N3 1.155(12)
C203 C208 1.367(16)
C203 C204 1.388(16)
C213 C214 1.379(16)
C213 C212 1.399(15)
N11 C11 1.174(12)
C5 N5 1.154(12)
C10 N10 1.142(13)
C4 N4 1.156(13)
C137 C138 1.400(13)
C137 C142 1.405(14)
C197 C198 1.373(15)
C197 C202 1.377(16)
C8 N8 1.166(13)
C52 C51 1.559(15)
N1 C1 1.166(13)
C32 C31 1.566(14)
C239 C240 1.362(15)
C239 C244 1.403(15)
C161 C162 1.388(15)
C161 C166 1.418(14)
C143 C144 1.394(15)
C143 C148 1.401(14)
C44 C41 1.578(14)
C101 C106 1.385(14)
C101 C102 1.391(15)
C7 N7 1.169(14)
C150 C149 1.362(15)
C150 C151 1.387(14)
C215 C220 1.348(16)
C215 C216 1.414(17)
C113 C118 1.386(13)
C113 C114 1.391(14)
C184 C179 1.386(14)
C184 C183 1.386(15)
C115 C116 1.360(15)
C115 C114 1.401(14)
C244 C243 1.361(16)
C144 C145 1.378(14)
C148 C147 1.424(15)
C205 C206 1.320(19)
C205 C204 1.400(15)
C142 C141 1.365(15)
C140 C141 1.379(14)
C140 C139 1.426(15)
C54 C51 1.547(15)
C191 C192 1.372(15)
C191 C196 1.404(16)
C214 C209 1.411(14)
C103 C102 1.378(15)
C103 C104 1.380(17)
C216 C217 1.358(16)
C33 C31 1.551(15)
C240 C241 1.431(15)
C243 C242 1.357(17)
C121 C122 1.363(17)
C121 C120 1.386(15)
C51 C50 1.541(13)
C51 C53 1.564(15)
C192 C193 1.391(17)
C125 C130 1.360(18)
C125 C126 1.385(18)
C34 C31 1.542(12)
C235 C236 1.357(18)
C235 C234 1.387(17)
C118 C117 1.377(14)
C151 C152 1.314(18)
C173 C178 1.387(13)
C173 C174 1.396(15)
C149 C154 1.373(18)
C41 C40 1.542(14)
C41 C43 1.554(13)
C41 C42 1.558(15)
C163 C162 1.362(15)
C163 C164 1.396(16)
C185 C186 1.374(14)
C23 C21 1.540(13)
C199 C198 1.389(16)
C199 C200 1.43(2)
C242 C241 1.355(16)
C21 C20 1.547(14)
C21 C22 1.567(14)
C21 C24 1.584(13)
C183 C182 1.358(16)
C30 C31 1.533(14)
C175 C176 1.341(16)
C175 C174 1.394(15)
C131 C136 1.387(15)
C131 C132 1.399(14)
C178 C177 1.365(16)
C188 C187 1.379(15)
C188 C189 1.381(15)
C167 C172 1.373(14)
C167 C168 1.394(14)
C152 C153 1.36(2)
C155 C160 1.384(16)
C155 C156 1.417(15)
C116 C117 1.375(16)
C182 C181 1.341(16)
C179 C180 1.401(14)
C119 C120 1.345(15)
C119 C124 1.359(18)
C227 C228 1.354(19)
C227 C232 1.419(18)
C166 C165 1.420(16)
C233 C238 1.405(16)
C233 C234 1.425(15)
C186 C187 1.387(14)
C133 C134 1.362(17)
C133 C132 1.402(14)
C193 C194 1.347(19)
C206 C207 1.36(2)
C160 C159 1.355(18)
C139 C138 1.398(15)
C145 C146 1.357(15)
C181 C180 1.405(14)
C221 C26B 1.38(3)
C221 C222 1.388(17)
C221 C26A 1.64(4)
C177 C176 1.410(18)
C220 C219 1.403(18)
C147 C146 1.361(16)
C105 C104 1.383(18)
C105 C106 1.389(15)
C171 C172 1.392(16)
C171 C170 1.404(18)
C237 C238 1.386(17)
C237 C236 1.392(19)
C170 C169 1.353(17)
C195 C196 1.376(18)
C195 C194 1.384(19)
C208 C207 1.38(2)
C154 C153 1.387(19)
C107 C108 1.393(14)
C107 C112 1.411(14)
C109 C110 1.359(15)
C109 C108 1.389(12)
C112 C111 1.391(14)
C168 C169 1.355(15)
C164 C165 1.395(17)
C111 C110 1.349(16)
C135 C134 1.358(18)
C135 C136 1.406(16)
C156 C157 1.378(16)
C228 C229 1.423(19)
C202 C201 1.397(18)
C218 C219 1.34(2)
C218 C217 1.377(19)
C126 C127 1.380(17)
C159 C158 1.413(19)
C229 C230 1.37(2)
C157 C158 1.409(18)
C222 C23B 1.42(2)
C222 C23A 1.52(3)
C201 C200 1.36(2)
N8S C15S 1.15(2)
C130 C129 1.48(2)
C127 C128 1.28(2)
C231 C230 1.33(2)
C231 C232 1.43(2)
C128 C129 1.34(2)
C15S C16S 1.39(2)
C124 C123 1.38(2)
C23B C24B 1.43(3)
C123 C122 1.34(2)
C11S N6S 1.16(2)
C11S C12S 1.47(2)
C10S C9S 1.461(19)
C20S C19A 1.471(5)
C20S C19B 1.474(5)
N9S C17S 1.140(5)
N5S C9S 1.147(17)
C6S C5S 1.472(5)
N3S C5S 1.138(5)
C14A C13S 1.481(5)
C13S N7B 1.144(5)
C13S N7A 1.148(5)
C13S C14B 1.479(5)
C19B C19A 0.75(7)
C19B N10B 1.140(5)
C19B N10A 1.53(5)
N10B C19C 1.140(5)
N10B N10A 1.52(4)
N10B C19A 1.60(6)
C23S C22S 1.503(5)
O2S C22S 1.195(5)
C24S C22S 1.500(5)
C25B C24B 1.33(3)
C25B C26B 1.39(3)
C18S C17S 1.468(5)
C20C C19C 1.475(5)
C26S C25S 1.503(5)
O3S C25S 1.205(5)
C25S C27S 1.502(5)
N1S C1S 1.140(5)
C1S C2S 1.475(5)
C23A C24A 1.39(5)
C26A C25A 1.42(4)
C25A C24A 1.33(5)
N10A C19A 1.137(5)
C3S N2S 1.138(5)
C3S C4S 1.469(5)
C12 N12 1.132(13)
N4S C7S 1.135(4)
C8S C7S 1.471(4)
C21S O1S 1.445(5)
